data_4026353
loop_
_publ_author_name
'Gilles Ulrich'
'S\'ebastien Goeb'
'Antoinette De Nicola'
'Pascal Retailleau'
'Raymond Ziessel'

_publ_section_title
;
 Chemistry at Boron: Synthesis and Properties of Red to Near-IR
 Fluorescent Dyes Based on Boron-Substituted Diisoindolomethene Frameworks
;
_journal_name_full 'Journal of Organic Chemistry'
_journal_page_first 4489
_journal_page_last 4505
_journal_paper_doi 10.1021/jo200246q
_journal_volume 76
_journal_year 2011
_chemical_formula_moiety 'C138 H90 B2 N4 O8'
_chemical_formula_sum 'C138 H90 B2 N4 O8'
_chemical_formula_weight 1953.77
_chemical_name_systematic
; 
 ? 
;
_space_group_IT_number 2
_symmetry_cell_setting triclinic
_symmetry_space_group_name_Hall '-P 1'
_symmetry_space_group_name_H-M 'P -1'
_atom_sites_solution_hydrogens geom
_atom_sites_solution_primary direct
_atom_sites_solution_secondary difmap
_audit_creation_method SHELXL-97
_cell_angle_alpha 63.584(4)
_cell_angle_beta 79.808(3)
_cell_angle_gamma 83.418(5)
_cell_formula_units_Z 2
_cell_length_a 14.0948(10)
_cell_length_b 20.3130(11)
_cell_length_c 20.3589(15)
_cell_measurement_reflns_used 10429
_cell_measurement_temperature 293(2)
_cell_measurement_theta_max 20.816
_cell_measurement_theta_min 0.998
_cell_volume 5133.7(6)
_computing_cell_refinement 'DENZO (Otwinowski & Minor, 1997); COLLECT (Nonius B.V., 1999)'
_computing_data_collection 'DENZO (Otwinowski & Minor, 1997); COLLECT (Nonius B.V., 1999)'
_computing_data_reduction 'SCALEPACK (Otwinowski & Minor, 1997)'
_computing_molecular_graphics 'PLATON (Spek, 2003)'
_computing_publication_material 'SHELXL97 (Sheldrick, 2008)'
_computing_structure_refinement 'SHELXL97 (Sheldrick, 2008); CRYSTALBUILDER (Welter, 2006)'
_computing_structure_solution 'SHELXS97 (Sheldrick, 2008)'
_diffrn_ambient_temperature 293(2)
_diffrn_measured_fraction_theta_full .997
_diffrn_measured_fraction_theta_max .997
_diffrn_measurement_device_type 'Nonius kappa-CCD diffractometer'
_diffrn_measurement_method 'phi and omega scans'
_diffrn_radiation_monochromator graphite
_diffrn_radiation_source 'fine-focus sealed tube'
_diffrn_radiation_type MoK\a
_diffrn_radiation_wavelength 0.71073
_diffrn_reflns_av_R_equivalents 0.0359
_diffrn_reflns_av_sigmaI/netI 0.0594
_diffrn_reflns_limit_h_max 13
_diffrn_reflns_limit_h_min -13
_diffrn_reflns_limit_k_max 19
_diffrn_reflns_limit_k_min -19
_diffrn_reflns_limit_l_max 19
_diffrn_reflns_limit_l_min -19
_diffrn_reflns_number 17639
_diffrn_reflns_theta_full 20.22
_diffrn_reflns_theta_max 20.22
_diffrn_reflns_theta_min 1.98
_exptl_absorpt_coefficient_mu 0.078
_exptl_absorpt_correction_T_max 0.98
_exptl_absorpt_correction_T_min 0.83
_exptl_absorpt_correction_type multi-scan
_exptl_absorpt_process_details 'Scalepack (Otwinowski & Minor, 1997)'
_exptl_crystal_colour 'dark blue'
_exptl_crystal_density_diffrn 1.264
_exptl_crystal_description block
_exptl_crystal_F_000 2040
_exptl_crystal_size_max 0.450
_exptl_crystal_size_mid 0.370
_exptl_crystal_size_min 0.230
_refine_diff_density_max .462
_refine_diff_density_min -.330
_refine_diff_density_rms .059
_refine_ls_extinction_method none
_refine_ls_goodness_of_fit_ref 1.074
_refine_ls_hydrogen_treatment constr
_refine_ls_matrix_type full
_refine_ls_number_parameters 1600
_refine_ls_number_reflns 9870
_refine_ls_number_restraints 557
_refine_ls_restrained_S_all 1.064
_refine_ls_R_factor_all 0.1245
_refine_ls_R_factor_gt 0.0849
_refine_ls_shift/su_max 0.001
_refine_ls_shift/su_mean 0.000
_refine_ls_structure_factor_coef Fsqd
_refine_ls_weighting_details 'calc w=1/[\s^2^(Fo^2^)+(0.1354P)^2^+8.1803P] where P=(Fo^2^+2Fc^2^)/3'
_refine_ls_weighting_scheme calc
_refine_ls_wR_factor_gt 0.2350
_refine_ls_wR_factor_ref 0.2768
_reflns_number_gt 6591
_reflns_number_total 9870
_reflns_threshold_expression >2sigma(I)
_cod_data_source_file jo200246q_si_003.cif
_cod_data_source_block compound_11
_cod_database_code 4026353

loop_
_symmetry_equiv_pos_as_xyz
'x, y, z'
'-x, -y, -z'

loop_
_atom_site_label
_atom_site_type_symbol
_atom_site_fract_x
_atom_site_fract_y
_atom_site_fract_z
_atom_site_U_iso_or_equiv
_atom_site_adp_type
_atom_site_occupancy
_atom_site_symmetry_multiplicity
_atom_site_calc_flag
_atom_site_refinement_flags
_atom_site_disorder_assembly
_atom_site_disorder_group
B1 B 0.4219(5) 0.5434(4) 0.1616(4) 0.056(2) Uani 1 1 d . A .
N1 N 0.3967(3) 0.6144(3) 0.0873(3) 0.0560(13) Uani 1 1 d . . .
N2 N 0.4020(3) 0.4727(3) 0.1537(3) 0.0528(13) Uani 1 1 d . . .
C1 C 0.3970(4) 0.6876(4) 0.0702(4) 0.0652(18) Uani 1 1 d . . .
C2 C 0.3921(5) 0.7285(4) -0.0075(4) 0.0666(19) Uani 1 1 d . . .
C3 C 0.3852(4) 0.6779(4) -0.0362(4) 0.0612(17) Uani 1 1 d . . .
C4 C 0.3897(4) 0.6064(4) 0.0237(3) 0.0555(16) Uani 1 1 d . . .
C5 C 0.3987(4) 0.4028(4) 0.2066(4) 0.0583(17) Uani 1 1 d . . .
C6 C 0.3820(4) 0.3559(4) 0.1748(4) 0.0583(17) Uani 1 1 d . . .
C7 C 0.3790(4) 0.4002(4) 0.0995(3) 0.0542(16) Uani 1 1 d . . .
C8 C 0.3898(4) 0.4732(4) 0.0869(3) 0.0540(16) Uani 1 1 d . . .
C9 C 0.3864(4) 0.5388(4) 0.0248(3) 0.0546(16) Uani 1 1 d . . .
H9 H 0.3815 0.5372 -0.0194 0.066 Uiso 1 1 calc R . .
C10 C 0.3795(5) 0.7014(4) -0.1118(4) 0.0720(19) Uani 1 1 d . . .
H10 H 0.3731 0.6682 -0.1305 0.086 Uiso 1 1 calc R . .
C11 C 0.3839(6) 0.7750(5) -0.1562(4) 0.094(2) Uani 1 1 d . . .
H11 H 0.3795 0.7921 -0.2062 0.113 Uiso 1 1 calc R . .
C12 C 0.3948(6) 0.8256(5) -0.1296(5) 0.092(2) Uani 1 1 d . . .
C13 C 0.3995(5) 0.8047(4) -0.0556(5) 0.082(2) Uani 1 1 d . . .
H13 H 0.4072 0.8388 -0.0382 0.099 Uiso 1 1 calc R . .
O1 O 0.4038(5) 0.8971(4) -0.1841(3) 0.126(2) Uani 1 1 d . . .
C14 C 0.4267(9) 0.9497(5) -0.1638(6) 0.147(4) Uani 1 1 d . . .
H14A H 0.4307 0.9967 -0.2061 0.220 Uiso 1 1 calc R . .
H14B H 0.4876 0.9362 -0.1453 0.220 Uiso 1 1 calc R . .
H14C H 0.3775 0.9525 -0.1258 0.220 Uiso 1 1 calc R . .
C15 C 0.3678(4) 0.3681(4) 0.0529(4) 0.0609(17) Uani 1 1 d . . .
H15 H 0.3681 0.3968 0.0023 0.073 Uiso 1 1 calc R . .
C16 C 0.3565(5) 0.2946(4) 0.0831(4) 0.0659(18) Uani 1 1 d . . .
H16 H 0.3473 0.2730 0.0530 0.079 Uiso 1 1 calc R . .
C17 C 0.3585(5) 0.2500(4) 0.1597(4) 0.0660(18) Uani 1 1 d . . .
C18 C 0.3709(5) 0.2795(4) 0.2065(4) 0.0680(19) Uani 1 1 d . . .
H18 H 0.3718 0.2503 0.2568 0.082 Uiso 1 1 calc R . .
O2 O 0.3474(4) 0.1768(3) 0.1805(3) 0.0863(15) Uani 1 1 d . . .
C19 C 0.3468(6) 0.1281(4) 0.2580(4) 0.097(3) Uani 1 1 d . . .
H19A H 0.3383 0.0786 0.2662 0.145 Uiso 1 1 calc R . .
H19B H 0.2948 0.1428 0.2867 0.145 Uiso 1 1 calc R . .
H19C H 0.4070 0.1303 0.2727 0.145 Uiso 1 1 calc R . .
C1B C 0.4021(5) 0.7204(4) 0.1205(4) 0.0659(18) Uani 1 1 d . . .
C2B C 0.3498(5) 0.7851(5) 0.1108(5) 0.094(2) Uani 1 1 d . . .
H2B H 0.3113 0.8058 0.0732 0.113 Uiso 1 1 calc R . .
C3B C 0.3528(6) 0.8206(5) 0.1557(5) 0.107(3) Uani 1 1 d . . .
H3B H 0.3170 0.8643 0.1477 0.129 Uiso 1 1 calc R . .
C4B C 0.4083(6) 0.7906(5) 0.2109(5) 0.089(2) Uani 1 1 d . . .
C5B C 0.4591(5) 0.7250(4) 0.2235(4) 0.078(2) Uani 1 1 d . . .
H5B H 0.4955 0.7038 0.2623 0.094 Uiso 1 1 calc R . .
C6B C 0.4563(5) 0.6910(4) 0.1794(4) 0.0702(19) Uani 1 1 d . . .
H6B H 0.4915 0.6469 0.1887 0.084 Uiso 1 1 calc R . .
O3 O 0.4170(4) 0.8200(3) 0.2595(3) 0.1129(19) Uani 1 1 d . . .
C7B C 0.3774(8) 0.8938(6) 0.2416(6) 0.149(4) Uani 1 1 d . . .
H7B1 H 0.3869 0.9080 0.2791 0.224 Uiso 1 1 calc R . .
H7B2 H 0.3096 0.8954 0.2396 0.224 Uiso 1 1 calc R . .
H7B3 H 0.4093 0.9272 0.1945 0.224 Uiso 1 1 calc R . .
C1C C 0.4190(5) 0.3782(3) 0.2829(3) 0.0605(17) Uani 1 1 d . . .
C2C C 0.3498(5) 0.3444(4) 0.3442(4) 0.078(2) Uani 1 1 d . . .
H2C H 0.2890 0.3376 0.3369 0.094 Uiso 1 1 calc R . .
C3C C 0.3696(7) 0.3208(4) 0.4148(4) 0.084(2) Uani 1 1 d . . .
H3C H 0.3225 0.2977 0.4549 0.101 Uiso 1 1 calc R . .
C4C C 0.4578(8) 0.3308(4) 0.4271(4) 0.087(3) Uani 1 1 d . . .
C5C C 0.5285(7) 0.3622(4) 0.3680(5) 0.101(3) Uani 1 1 d . . .
H5C H 0.5896 0.3678 0.3758 0.121 Uiso 1 1 calc R . .
C6C C 0.5080(6) 0.3854(4) 0.2967(4) 0.087(2) Uani 1 1 d . . .
H6C H 0.5563 0.4064 0.2569 0.104 Uiso 1 1 calc R . .
O4 O 0.4704(6) 0.3073(3) 0.5000(3) 0.122(2) Uani 1 1 d . . .
C7C C 0.5625(11) 0.3152(6) 0.5144(6) 0.204(8) Uani 1 1 d . . .
H7C1 H 0.5617 0.2965 0.5669 0.306 Uiso 1 1 calc R . .
H7C2 H 0.5773 0.3663 0.4907 0.306 Uiso 1 1 calc R . .
H7C3 H 0.6106 0.2881 0.4954 0.306 Uiso 1 1 calc R . .
C1D C 0.5335(5) 0.5465(3) 0.1576(3) 0.0551(16) Uani 1 1 d . . .
C2D C 0.6196(5) 0.5540(3) 0.1474(3) 0.0537(16) Uani 1 1 d . . .
C3D C 0.7204(4) 0.5682(3) 0.1321(3) 0.0501(16) Uani 1 1 d . . .
C4D C 0.7490(5) 0.6353(4) 0.1216(4) 0.0645(18) Uani 1 1 d . . .
H4D H 0.7024 0.6703 0.1253 0.077 Uiso 1 1 calc R . .
C5D C 0.8449(5) 0.6519(4) 0.1060(4) 0.0699(19) Uani 1 1 d . . .
H5D H 0.8620 0.6974 0.0997 0.084 Uiso 1 1 calc R . .
C6D C 0.9166(5) 0.6010(4) 0.0993(3) 0.0584(17) Uani 1 1 d . . .
C7D C 1.0179(6) 0.6164(4) 0.0817(4) 0.074(2) Uani 1 1 d . . .
H7D H 1.0371 0.6611 0.0761 0.089 Uiso 1 1 calc R . .
C8D C 1.0841(5) 0.5675(5) 0.0734(4) 0.076(2) Uani 1 1 d . . .
H8D H 1.1488 0.5790 0.0617 0.091 Uiso 1 1 calc R . .
C9D C 1.0588(5) 0.4978(4) 0.0820(3) 0.0626(18) Uani 1 1 d . . .
C10D C 1.1275(5) 0.4469(5) 0.0721(4) 0.0703(19) Uani 1 1 d . . .
H10D H 1.1921 0.4587 0.0585 0.084 Uiso 1 1 calc R . .
C11D C 1.1014(6) 0.3793(5) 0.0823(4) 0.080(2) Uani 1 1 d . . .
H11D H 1.1484 0.3456 0.0762 0.095 Uiso 1 1 calc R . .
C12D C 1.0060(6) 0.3614(4) 0.1014(4) 0.0707(19) Uani 1 1 d . . .
H12D H 0.9893 0.3156 0.1081 0.085 Uiso 1 1 calc R . .
C13D C 0.9335(5) 0.4111(3) 0.1111(3) 0.0568(17) Uani 1 1 d . . .
C14D C 0.8342(5) 0.3951(4) 0.1293(4) 0.0646(18) Uani 1 1 d . . .
H14D H 0.8159 0.3495 0.1367 0.078 Uiso 1 1 calc R . .
C15D C 0.7655(4) 0.4451(4) 0.1361(3) 0.0579(17) Uani 1 1 d . . .
H15D H 0.7009 0.4336 0.1468 0.070 Uiso 1 1 calc R . .
C16D C 0.7907(4) 0.5145(3) 0.1270(3) 0.0493(15) Uani 1 1 d . . .
C17D C 0.8885(4) 0.5325(3) 0.1097(3) 0.0503(16) Uani 1 1 d . . .
C18D C 0.9616(4) 0.4797(4) 0.1013(3) 0.0529(16) Uani 1 1 d . . .
C1E C 0.3556(5) 0.5445(4) 0.2313(4) 0.071(2) Uani 1 1 d . . .
C2H C 0.2956(17) 0.5555(9) 0.2784(12) 0.059(5) Uani 0.50 1 d PU A 1
C3H C 0.2281(10) 0.5616(7) 0.3395(7) 0.060(3) Uani 0.50 1 d PU A 1
C4H C 0.2611(12) 0.5597(8) 0.3993(7) 0.077(4) Uani 0.50 1 d PU A 1
H4H H 0.3271 0.5529 0.4014 0.092 Uiso 0.50 1 calc PR A 1
C5H C 0.2012(12) 0.5675(8) 0.4568(8) 0.085(4) Uani 0.50 1 d PU A 1
H5H H 0.2265 0.5638 0.4976 0.102 Uiso 0.50 1 calc PR A 1
C6H C 0.1026(12) 0.5811(7) 0.4537(7) 0.076(3) Uani 0.50 1 d PU A 1
C7H C 0.0314(14) 0.5932(8) 0.5108(9) 0.095(4) Uani 0.50 1 d PU A 1
H7H H 0.0524 0.5902 0.5529 0.115 Uiso 0.50 1 calc PR A 1
C8H C -0.0603(16) 0.6079(9) 0.5038(10) 0.106(5) Uani 0.50 1 d PU A 1
H8H H -0.1021 0.6164 0.5403 0.128 Uiso 0.50 1 calc PR A 1
C9H C -0.0959(14) 0.6112(9) 0.4444(12) 0.106(4) Uani 0.50 1 d PU A 1
C10H C -0.2002(17) 0.6279(12) 0.4322(15) 0.125(6) Uani 0.50 1 d PU A 1
H10H H -0.2435 0.6364 0.4681 0.151 Uiso 0.50 1 calc PR A 1
C11H C -0.2342(18) 0.6315(16) 0.3754(16) 0.143(8) Uani 0.50 1 d PU A 1
H11H H -0.2985 0.6457 0.3696 0.172 Uiso 0.50 1 calc PR A 1
C12H C -0.1707(15) 0.6129(14) 0.3208(14) 0.131(7) Uani 0.50 1 d PU A 1
H12H H -0.1948 0.6092 0.2830 0.158 Uiso 0.50 1 calc PR A 1
C13H C -0.0742(12) 0.6010(9) 0.3269(10) 0.096(4) Uani 0.50 1 d PU A 1
C14H C -0.0070(12) 0.5884(8) 0.2713(9) 0.086(4) Uani 0.50 1 d PU A 1
H14H H -0.0307 0.5885 0.2315 0.104 Uiso 0.50 1 calc PR A 1
C15H C 0.0862(11) 0.5767(8) 0.2739(8) 0.071(3) Uani 0.50 1 d PU A 1
H15H H 0.1262 0.5695 0.2359 0.085 Uiso 0.50 1 calc PR A 1
C16H C 0.1260(10) 0.5750(6) 0.3325(7) 0.062(3) Uani 0.50 1 d PU A 1
C17H C -0.0373(12) 0.6000(7) 0.3872(9) 0.082(3) Uani 0.50 1 d PU A 1
C18H C 0.0627(10) 0.5856(6) 0.3914(7) 0.065(3) Uani 0.50 1 d PU A 1
C2E C 0.3149(19) 0.5189(11) 0.2936(15) 0.076(6) Uani 0.50 1 d PU A 2
C3E C 0.2674(8) 0.4921(8) 0.3703(5) 0.080(4) Uani 0.50 1 d PDU A 2
C4E C 0.1832(9) 0.4560(9) 0.3919(5) 0.115(5) Uani 0.50 1 d PDU A 2
H4E H 0.1517 0.4550 0.3559 0.138 Uiso 0.50 1 calc PR A 2
C5E C 0.1431(10) 0.4209(11) 0.4654(6) 0.142(6) Uani 0.50 1 d PDU A 2
H5E H 0.0829 0.4008 0.4771 0.170 Uiso 0.50 1 calc PR A 2
C6E C 0.1900(11) 0.4149(11) 0.5212(7) 0.137(6) Uani 0.50 1 d PDU A 2
C7E C 0.1537(15) 0.3762(15) 0.5976(7) 0.188(9) Uani 0.50 1 d PDU A 2
H7E H 0.0977 0.3502 0.6109 0.226 Uiso 0.50 1 calc PR A 2
C8E C 0.1977(16) 0.3759(17) 0.6509(8) 0.197(10) Uani 0.50 1 d PDU A 2
H8E H 0.1696 0.3529 0.7001 0.237 Uiso 0.50 1 calc PR A 2
C9E C 0.2884(14) 0.4110(12) 0.6328(5) 0.187(8) Uani 0.50 1 d PDU A 2
C10E C 0.3343(18) 0.4107(16) 0.6856(8) 0.227(10) Uani 0.50 1 d PDU A 2
H10E H 0.3086 0.3866 0.7353 0.273 Uiso 0.50 1 calc PR A 2
C11E C 0.4198(17) 0.4466(15) 0.6656(8) 0.220(10) Uani 0.50 1 d PDU A 2
H11E H 0.4525 0.4439 0.7026 0.264 Uiso 0.50 1 calc PR A 2
C12E C 0.4578(14) 0.4859(13) 0.5930(8) 0.204(8) Uani 0.50 1 d PDU . 2
H12E H 0.5144 0.5105 0.5820 0.245 Uiso 0.50 1 calc PR . 2
C13E C 0.4142(11) 0.4899(10) 0.5357(6) 0.149(6) Uani 0.50 1 d PDU . 2
C14E C 0.4509(11) 0.5283(11) 0.4605(7) 0.154(6) Uani 0.50 1 d PDU . 2
H14E H 0.5077 0.5532 0.4476 0.185 Uiso 0.50 1 calc PR . 2
C15E C 0.4046(10) 0.5300(9) 0.4048(6) 0.116(5) Uani 0.50 1 d PDU . 2
H15E H 0.4316 0.5540 0.3554 0.140 Uiso 0.50 1 calc PR . 2
C16E C 0.3138(8) 0.4940(7) 0.4248(5) 0.090(4) Uani 0.50 1 d PDU A 2
C17E C 0.2791(10) 0.4554(8) 0.5007(5) 0.113(4) Uani 0.50 1 d PDU A 2
C18E C 0.3221(11) 0.4509(9) 0.5566(5) 0.146(5) Uani 0.50 1 d PDU A 2
B1' B 0.0565(5) 0.9777(4) 0.3350(4) 0.0511(19) Uani 1 1 d . . .
N1' N 0.0745(3) 1.0475(3) 0.3452(3) 0.0491(13) Uani 1 1 d . . .
N2' N 0.0969(3) 0.9081(3) 0.4015(3) 0.0527(13) Uani 1 1 d . C .
C1' C 0.0666(4) 1.1193(4) 0.2956(3) 0.0554(17) Uani 1 1 d . . .
C2' C 0.0811(4) 1.1649(4) 0.3296(3) 0.0569(17) Uani 1 1 d . . .
C3' C 0.0963(4) 1.1174(3) 0.4033(3) 0.0464(15) Uani 1 1 d . . .
C4' C 0.0932(4) 1.0443(4) 0.4115(3) 0.0487(16) Uani 1 1 d . C .
C5' C 0.1131(4) 0.8381(4) 0.4098(4) 0.0607(18) Uani 1 1 d . . .
C6' C 0.1414(5) 0.7935(4) 0.4803(4) 0.0680(19) Uani 1 1 d . C .
C7' C 0.1390(4) 0.8385(4) 0.5164(4) 0.0583(17) Uani 1 1 d . . .
C8' C 0.1135(4) 0.9113(4) 0.4657(3) 0.0486(15) Uani 1 1 d . C .
C9' C 0.1103(4) 0.9771(3) 0.4697(3) 0.0481(15) Uani 1 1 d . . .
H9' H 0.1201 0.9765 0.5140 0.058 Uiso 1 1 calc R C .
C10' C 0.1104(4) 1.1471(4) 0.4506(3) 0.0547(16) Uani 1 1 d . . .
H10' H 0.1208 1.1167 0.4991 0.066 Uiso 1 1 calc R . .
C11' C 0.1084(5) 1.2216(4) 0.4244(4) 0.0642(18) Uani 1 1 d . . .
H11' H 0.1164 1.2419 0.4559 0.077 Uiso 1 1 calc R . .
C12' C 0.0947(5) 1.2689(4) 0.3507(4) 0.0668(18) Uani 1 1 d . . .
C13' C 0.0804(5) 1.2418(4) 0.3032(4) 0.0674(19) Uani 1 1 d . . .
H13' H 0.0705 1.2731 0.2548 0.081 Uiso 1 1 calc R . .
O1' O 0.0969(4) 1.3419(3) 0.3344(3) 0.0914(16) Uani 1 1 d . . .
C14' C 0.0932(8) 1.3930(4) 0.2581(5) 0.124(4) Uani 1 1 d . . .
H14I H 0.0949 1.4424 0.2526 0.187 Uiso 1 1 calc R . .
H14J H 0.0346 1.3874 0.2435 0.187 Uiso 1 1 calc R . .
H14K H 0.1475 1.3833 0.2274 0.187 Uiso 1 1 calc R . .
C15' C 0.1584(5) 0.8074(4) 0.5901(4) 0.0693(19) Uani 1 1 d . C .
H15' H 0.1563 0.8364 0.6151 0.083 Uiso 1 1 calc R . .
C16' C 0.1803(6) 0.7342(5) 0.6236(5) 0.095(3) Uani 1 1 d D . .
H16' H 0.1975 0.7135 0.6710 0.114 Uiso 1 1 calc R C .
C17' C 0.1776(6) 0.6900(5) 0.5890(6) 0.125(4) Uani 1 1 d DU B .
C18' C 0.1622(7) 0.7194(5) 0.5162(6) 0.115(3) Uani 1 1 d D . .
H18' H 0.1658 0.6896 0.4918 0.137 Uiso 1 1 calc R C .
O2' O 0.2069(8) 0.6179(4) 0.6198(6) 0.205(4) Uani 1 1 d DU . .
C19' C 0.2011(17) 0.5798(9) 0.6881(9) 0.133(7) Uani 0.50 1 d PDU B 1
H19D H 0.2139 0.5289 0.6983 0.200 Uiso 0.50 1 calc PR B 1
H19E H 0.1374 0.5859 0.7113 0.200 Uiso 0.50 1 calc PR B 1
H19F H 0.2474 0.5952 0.7072 0.200 Uiso 0.50 1 calc PR B 1
C19" C 0.1518(17) 0.5594(11) 0.6345(16) 0.197(10) Uani 0.50 1 d PDU B 2
H19G H 0.1706 0.5170 0.6767 0.295 Uiso 0.50 1 calc PR B 2
H19H H 0.1617 0.5487 0.5923 0.295 Uiso 0.50 1 calc PR B 2
H19I H 0.0848 0.5720 0.6447 0.295 Uiso 0.50 1 calc PR B 2
C1B' C 0.0356(5) 1.1444(3) 0.2218(3) 0.0551(16) Uani 1 1 d . . .
C2B' C -0.0600(5) 1.1441(4) 0.2152(4) 0.076(2) Uani 1 1 d . . .
H2B' H -0.1054 1.1295 0.2577 0.091 Uiso 1 1 calc R . .
C3B' C -0.0905(5) 1.1646(4) 0.1481(4) 0.080(2) Uani 1 1 d . . .
H3B' H -0.1556 1.1640 0.1454 0.096 Uiso 1 1 calc R . .
C4B' C -0.0242(6) 1.1861(4) 0.0850(4) 0.0641(18) Uani 1 1 d . . .
C5B' C 0.0720(5) 1.1891(3) 0.0896(4) 0.0660(18) Uani 1 1 d . . .
H5B' H 0.1170 1.2047 0.0468 0.079 Uiso 1 1 calc R . .
C6B' C 0.1012(5) 1.1692(3) 0.1575(4) 0.0622(18) Uani 1 1 d . . .
H6B' H 0.1657 1.1725 0.1601 0.075 Uiso 1 1 calc R . .
O3' O -0.0467(4) 1.2043(3) 0.0164(3) 0.0855(15) Uani 1 1 d . . .
C7B' C -0.1485(6) 1.2152(5) 0.0066(4) 0.102(3) Uani 1 1 d . . .
H74B H -0.1539 1.2277 -0.0440 0.152 Uiso 1 1 calc R . .
H75B H -0.1769 1.2544 0.0187 0.152 Uiso 1 1 calc R . .
H76B H -0.1814 1.1708 0.0386 0.152 Uiso 1 1 calc R . .
C1F C -0.0569(5) 0.9707(3) 0.3456(3) 0.0550(16) Uani 1 1 d . . .
C2F C -0.1422(5) 0.9618(3) 0.3574(3) 0.0570(17) Uani 1 1 d . . .
C3F C -0.2428(4) 0.9452(4) 0.3719(3) 0.0529(16) Uani 1 1 d . . .
C4F C -0.2690(5) 0.8765(4) 0.3835(3) 0.0637(18) Uani 1 1 d . . .
H4F H -0.2215 0.8411 0.3823 0.076 Uiso 1 1 calc R . .
C5F C -0.3657(5) 0.8606(4) 0.3969(3) 0.0680(19) Uani 1 1 d . . .
H5F H -0.3822 0.8154 0.4019 0.082 Uiso 1 1 calc R . .
C6F C -0.4382(5) 0.9106(4) 0.4029(3) 0.0599(17) Uani 1 1 d . . .
C7F C -0.5387(5) 0.8942(4) 0.4198(4) 0.073(2) Uani 1 1 d . . .
H7F H -0.5567 0.8494 0.4247 0.087 Uiso 1 1 calc R . .
C8F C -0.6067(5) 0.9424(5) 0.4287(4) 0.074(2) Uani 1 1 d . . .
H8F H -0.6709 0.9300 0.4397 0.089 Uiso 1 1 calc R . .
C9F C -0.5844(5) 1.0124(4) 0.4219(3) 0.0608(18) Uani 1 1 d . . .
C10F C -0.6533(5) 1.0622(5) 0.4338(4) 0.073(2) Uani 1 1 d . . .
H10F H -0.7176 1.0498 0.4484 0.087 Uiso 1 1 calc R . .
C11F C -0.6278(5) 1.1287(5) 0.4245(4) 0.075(2) Uani 1 1 d . . .
H11F H -0.6755 1.1611 0.4323 0.090 Uiso 1 1 calc R . .
C12F C -0.5330(5) 1.1498(4) 0.4037(4) 0.074(2) Uani 1 1 d . . .
H12F H -0.5177 1.1960 0.3967 0.089 Uiso 1 1 calc R . .
C13F C -0.4603(5) 1.1005(4) 0.3932(3) 0.0621(18) Uani 1 1 d . . .
C14F C -0.3614(5) 1.1178(4) 0.3747(4) 0.0638(18) Uani 1 1 d . . .
H14F H -0.3440 1.1636 0.3676 0.077 Uiso 1 1 calc R . .
C15F C -0.2924(5) 1.0687(4) 0.3674(3) 0.0595(17) Uani 1 1 d . . .
H15F H -0.2282 1.0813 0.3563 0.071 Uiso 1 1 calc R . .
C16F C -0.3141(4) 0.9986(3) 0.3761(3) 0.0512(16) Uani 1 1 d . . .
C17F C -0.4125(4) 0.9803(3) 0.3927(3) 0.0539(17) Uani 1 1 d . . .
C18F C -0.4851(4) 1.0312(4) 0.4019(3) 0.0532(16) Uani 1 1 d . . .
C1G C 0.1143(5) 0.9840(4) 0.2585(4) 0.0630(18) Uani 1 1 d . . .
C2G C 0.1604(6) 0.9980(4) 0.1999(4) 0.080(2) Uani 1 1 d . . .
C3G C 0.2209(5) 1.0274(4) 0.1266(3) 0.081(2) Uani 1 1 d GD . .
C4G C 0.2936(5) 1.0735(4) 0.1110(3) 0.097(3) Uani 1 1 d GD . .
H4G H 0.3111 1.0804 0.1494 0.116 Uiso 1 1 calc R . .
C5G C 0.3420(6) 1.1102(4) 0.0403(4) 0.110(3) Uani 1 1 d GD . .
H5G H 0.3924 1.1397 0.0327 0.132 Uiso 1 1 calc R . .
C6G C 0.3176(6) 1.1042(5) -0.0188(6) 0.103(3) Uani 1 1 d D . .
C7G C 0.3601(8) 1.1456(6) -0.0932(6) 0.126(4) Uani 1 1 d D . .
H7G H 0.4064 1.1791 -0.1028 0.152 Uiso 1 1 calc R . .
C8G C 0.3355(8) 1.1378(7) -0.1499(7) 0.145(4) Uani 1 1 d D . .
H8G H 0.3662 1.1647 -0.1978 0.174 Uiso 1 1 calc R . .
C9G C 0.2619(8) 1.0880(5) -0.1376(4) 0.103(3) Uani 1 1 d D . .
C10G C 0.2344(12) 1.0804(9) -0.1939(7) 0.175(5) Uani 1 1 d D . .
H10G H 0.2621 1.1082 -0.2424 0.210 Uiso 1 1 calc R . .
C11G C 0.1648(11) 1.0311(9) -0.1793(7) 0.155(5) Uani 1 1 d D . .
H11G H 0.1464 1.0264 -0.2186 0.186 Uiso 1 1 calc R . .
C12G C 0.1222(8) 0.9887(6) -0.1087(6) 0.124(3) Uani 1 1 d D . .
H12G H 0.0768 0.9554 -0.1013 0.149 Uiso 1 1 calc R . .
C13G C 0.1450(6) 0.9944(5) -0.0483(5) 0.096(2) Uani 1 1 d D . .
C14G C 0.1027(7) 0.9532(5) 0.0249(5) 0.103(3) Uani 1 1 d D . .
H14G H 0.0590 0.9179 0.0345 0.124 Uiso 1 1 calc R . .
C15G C 0.1244(6) 0.9637(5) 0.0836(5) 0.107(3) Uani 1 1 d D . .
H15G H 0.0934 0.9374 0.1315 0.128 Uiso 1 1 calc R . .
C16G C 0.1960(5) 1.0162(4) 0.0689(3) 0.0624(18) Uani 1 1 d D . .
C17G C 0.2421(6) 1.0531(4) -0.0044(4) 0.091(3) Uani 1 1 d D . .
C18G C 0.2209(6) 1.0470(5) -0.0633(4) 0.097(3) Uani 1 1 d D . .
C1C' C 0.100(3) 0.8132(18) 0.3497(17) 0.045(5) Uani 0.50 1 d PU C 1
C2C' C 0.007(3) 0.827(2) 0.330(2) 0.064(6) Uani 0.50 1 d PU C 1
H2C' H -0.0429 0.8475 0.3532 0.076 Uiso 0.50 1 calc PR C 1
C3C' C -0.0068(18) 0.8088(13) 0.2742(15) 0.070(5) Uani 0.50 1 d PU C 1
H3C' H -0.0678 0.8170 0.2598 0.084 Uiso 0.50 1 calc PR C 1
C4C' C 0.0620(15) 0.7806(11) 0.2408(10) 0.069(4) Uani 0.50 1 d PU C 1
C5C' C 0.1544(14) 0.7640(9) 0.2663(9) 0.074(4) Uani 0.50 1 d PU C 1
H5C' H 0.2031 0.7402 0.2466 0.089 Uiso 0.50 1 calc PR C 1
C6C' C 0.1703(12) 0.7828(9) 0.3180(9) 0.061(4) Uani 0.50 1 d PU C 1
H6C' H 0.2313 0.7746 0.3323 0.074 Uiso 0.50 1 calc PR C 1
O4' O 0.0544(9) 0.7641(6) 0.1848(6) 0.086(3) Uani 0.50 1 d PU C 1
C7C' C -0.0347(13) 0.7819(9) 0.1583(9) 0.101(5) Uani 0.50 1 d PU C 1
H7C4 H -0.0323 0.7682 0.1186 0.152 Uiso 0.50 1 calc PR C 1
H7C5 H -0.0484 0.8339 0.1405 0.152 Uiso 0.50 1 calc PR C 1
H7C6 H -0.0844 0.7558 0.1976 0.152 Uiso 0.50 1 calc PR C 1
C1C" C 0.099(3) 0.807(3) 0.367(2) 0.091(10) Uani 0.50 1 d PU C 2
C2C" C 0.028(3) 0.822(3) 0.318(3) 0.089(9) Uani 0.50 1 d PU C 2
H2C" H -0.0150 0.8617 0.3135 0.107 Uiso 0.50 1 calc PR C 2
C3C" C 0.016(3) 0.7842(19) 0.278(2) 0.114(9) Uani 0.50 1 d PU C 2
H3C" H -0.0392 0.7928 0.2564 0.136 Uiso 0.50 1 calc PR C 2
C4C" C 0.082(2) 0.7369(14) 0.2709(13) 0.112(6) Uani 0.50 1 d PU C 2
C5C" C 0.1584(15) 0.7147(13) 0.3118(12) 0.109(6) Uani 0.50 1 d PU C 2
H5C" H 0.2032 0.6785 0.3087 0.131 Uiso 0.50 1 calc PR C 2
C6C" C 0.1667(17) 0.7482(12) 0.3583(11) 0.102(7) Uani 0.50 1 d PU C 2
H6C" H 0.2181 0.7325 0.3854 0.123 Uiso 0.50 1 calc PR C 2
O4" O 0.0651(12) 0.7053(10) 0.2261(9) 0.146(6) Uani 0.50 1 d PU C 2
C7C" C 0.122(2) 0.6416(14) 0.2308(16) 0.190(12) Uani 0.50 1 d PU C 2
H77C H 0.1038 0.6249 0.1976 0.285 Uiso 0.50 1 calc PR C 2
H78C H 0.1111 0.6036 0.2806 0.285 Uiso 0.50 1 calc PR C 2
H79C H 0.1887 0.6529 0.2176 0.285 Uiso 0.50 1 calc PR C 2

loop_
_atom_site_aniso_label
_atom_site_aniso_U_11
_atom_site_aniso_U_22
_atom_site_aniso_U_33
_atom_site_aniso_U_23
_atom_site_aniso_U_13
_atom_site_aniso_U_12
B1 0.049(5) 0.072(5) 0.044(5) -0.022(4) -0.010(4) 0.000(4)
N1 0.045(3) 0.075(4) 0.048(3) -0.024(3) -0.012(2) 0.000(3)
N2 0.052(3) 0.060(4) 0.043(3) -0.017(3) -0.008(2) -0.004(3)
C1 0.047(4) 0.075(5) 0.078(6) -0.037(5) -0.018(4) 0.013(3)
C2 0.061(5) 0.070(5) 0.058(5) -0.016(5) -0.023(4) 0.011(4)
C3 0.050(4) 0.071(5) 0.060(5) -0.025(5) -0.018(3) 0.006(3)
C4 0.045(4) 0.071(5) 0.050(4) -0.024(4) -0.012(3) 0.002(3)
C5 0.046(4) 0.077(5) 0.050(5) -0.026(4) -0.007(3) -0.005(3)
C6 0.049(4) 0.073(5) 0.052(5) -0.025(4) -0.010(3) -0.002(3)
C7 0.047(4) 0.068(5) 0.045(4) -0.022(4) -0.009(3) -0.001(3)
C8 0.046(4) 0.071(5) 0.045(4) -0.024(4) -0.010(3) -0.002(3)
C9 0.045(4) 0.076(5) 0.045(4) -0.026(4) -0.012(3) 0.000(3)
C10 0.077(5) 0.075(6) 0.059(5) -0.021(4) -0.022(4) 0.001(4)
C11 0.115(7) 0.086(7) 0.071(6) -0.017(6) -0.029(5) -0.007(5)
C12 0.101(6) 0.064(6) 0.088(7) -0.009(6) -0.032(5) 0.005(4)
C13 0.086(6) 0.074(6) 0.087(6) -0.034(5) -0.028(5) 0.020(4)
O1 0.162(6) 0.085(5) 0.113(5) -0.019(4) -0.042(4) -0.003(4)
C14 0.195(12) 0.081(7) 0.147(10) -0.026(7) -0.047(8) -0.002(7)
C15 0.056(4) 0.077(5) 0.045(4) -0.021(4) -0.011(3) 0.000(3)
C16 0.066(5) 0.082(6) 0.053(5) -0.030(4) -0.020(3) 0.003(4)
C17 0.063(5) 0.068(5) 0.064(5) -0.023(4) -0.012(4) -0.007(4)
C18 0.078(5) 0.076(5) 0.051(4) -0.026(4) -0.015(4) -0.007(4)
O2 0.112(4) 0.076(4) 0.074(4) -0.027(3) -0.027(3) -0.016(3)
C19 0.133(7) 0.075(5) 0.071(6) -0.014(5) -0.025(5) -0.018(5)
C1B 0.055(4) 0.074(5) 0.076(5) -0.040(4) -0.017(4) 0.015(4)
C2B 0.080(6) 0.118(7) 0.107(7) -0.068(6) -0.040(5) 0.035(5)
C3B 0.106(7) 0.114(7) 0.132(8) -0.082(7) -0.047(6) 0.050(6)
C4B 0.090(6) 0.103(7) 0.099(6) -0.065(6) -0.025(5) 0.012(5)
C5B 0.083(5) 0.082(5) 0.082(5) -0.044(5) -0.032(4) 0.019(4)
C6B 0.071(5) 0.069(4) 0.082(5) -0.038(4) -0.030(4) 0.012(4)
O3 0.134(5) 0.118(5) 0.119(5) -0.082(4) -0.035(4) 0.025(4)
C7B 0.174(10) 0.135(9) 0.192(11) -0.121(9) -0.052(9) 0.045(8)
C1C 0.070(5) 0.062(4) 0.047(5) -0.019(3) -0.008(4) -0.014(4)
C2C 0.080(5) 0.094(5) 0.053(5) -0.024(4) -0.011(4) -0.005(4)
C3C 0.102(7) 0.092(6) 0.050(5) -0.026(4) -0.005(4) -0.003(5)
C4C 0.161(9) 0.053(5) 0.048(5) -0.013(4) -0.036(6) -0.017(5)
C5C 0.124(7) 0.083(6) 0.079(6) 0.001(5) -0.054(6) -0.041(5)
C6C 0.086(6) 0.094(6) 0.058(5) -0.005(4) -0.017(4) -0.029(4)
O4 0.222(7) 0.085(4) 0.058(4) -0.015(3) -0.054(4) -0.020(4)
C7C 0.317(18) 0.152(10) 0.129(9) 0.015(7) -0.138(11) -0.119(11)
C1D 0.065(5) 0.061(4) 0.039(4) -0.020(3) -0.015(3) 0.003(4)
C2D 0.061(5) 0.059(4) 0.044(4) -0.023(3) -0.017(3) 0.006(4)
C3D 0.045(4) 0.057(4) 0.046(4) -0.018(3) -0.010(3) -0.005(4)
C4D 0.059(5) 0.066(5) 0.074(5) -0.035(4) -0.012(4) 0.002(4)
C5D 0.078(6) 0.052(4) 0.084(5) -0.029(4) -0.020(4) -0.008(4)
C6D 0.058(5) 0.060(5) 0.053(4) -0.017(3) -0.013(3) -0.015(4)
C7D 0.070(6) 0.072(5) 0.075(5) -0.022(4) -0.007(4) -0.026(5)
C8D 0.055(5) 0.089(6) 0.069(5) -0.017(4) -0.009(4) -0.021(5)
C9D 0.057(5) 0.071(5) 0.049(4) -0.014(4) -0.013(3) -0.005(4)
C10D 0.040(4) 0.095(6) 0.068(5) -0.030(4) -0.004(3) 0.000(4)
C11D 0.068(6) 0.098(6) 0.064(5) -0.030(4) -0.016(4) 0.020(5)
C12D 0.070(6) 0.069(5) 0.072(5) -0.030(4) -0.018(4) 0.006(4)
C13D 0.054(5) 0.057(4) 0.055(4) -0.019(3) -0.015(3) 0.003(4)
C14D 0.066(5) 0.057(4) 0.072(5) -0.026(4) -0.012(4) -0.011(4)
C15D 0.042(4) 0.066(5) 0.069(5) -0.032(4) -0.005(3) -0.003(4)
C16D 0.052(4) 0.050(4) 0.046(4) -0.020(3) -0.009(3) -0.005(3)
C17D 0.048(4) 0.053(4) 0.042(4) -0.013(3) -0.010(3) -0.003(4)
C18D 0.044(4) 0.068(5) 0.041(4) -0.017(3) -0.009(3) -0.005(4)
C1E 0.062(5) 0.092(5) 0.057(5) -0.031(5) -0.002(4) -0.011(4)
C2H 0.070(10) 0.058(12) 0.045(11) -0.021(11) 0.001(9) -0.004(10)
C3H 0.084(7) 0.048(7) 0.049(7) -0.026(6) 0.002(6) 0.002(7)
C4H 0.101(9) 0.077(9) 0.060(8) -0.038(8) -0.013(6) 0.010(8)
C5H 0.122(8) 0.088(10) 0.052(8) -0.042(8) -0.002(7) 0.000(9)
C6H 0.119(7) 0.056(8) 0.055(7) -0.033(7) 0.023(6) -0.019(8)
C7H 0.144(10) 0.070(9) 0.074(9) -0.049(8) 0.037(8) -0.016(10)
C8H 0.136(10) 0.079(10) 0.093(10) -0.051(10) 0.054(10) -0.014(11)
C9H 0.114(9) 0.082(10) 0.100(11) -0.040(10) 0.041(8) -0.007(9)
C10H 0.109(10) 0.106(13) 0.128(18) -0.048(14) 0.050(10) 0.008(12)
C11H 0.096(12) 0.155(18) 0.137(19) -0.047(16) 0.038(9) -0.006(13)
C12H 0.096(9) 0.151(17) 0.129(15) -0.056(14) 0.009(9) 0.009(12)
C13H 0.088(7) 0.088(10) 0.106(10) -0.043(9) 0.012(7) -0.016(8)
C14H 0.087(8) 0.084(10) 0.091(9) -0.044(8) -0.007(7) -0.001(9)
C15H 0.087(7) 0.065(8) 0.062(8) -0.033(7) 0.003(7) -0.009(8)
C16H 0.080(6) 0.049(7) 0.049(7) -0.021(6) 0.005(5) 0.001(6)
C17H 0.092(7) 0.059(8) 0.086(8) -0.035(8) 0.030(6) -0.014(7)
C18H 0.093(6) 0.041(7) 0.056(7) -0.025(6) 0.021(6) -0.013(6)
C2E 0.087(14) 0.079(16) 0.058(9) -0.022(13) -0.022(8) 0.002(12)
C3E 0.086(9) 0.086(10) 0.064(7) -0.031(8) -0.011(6) 0.006(7)
C4E 0.102(11) 0.134(14) 0.097(9) -0.038(10) -0.007(8) -0.024(9)
C5E 0.118(14) 0.158(17) 0.113(10) -0.035(13) 0.017(9) -0.023(12)
C6E 0.132(14) 0.161(17) 0.087(9) -0.047(12) 0.019(9) 0.032(11)
C7E 0.20(2) 0.21(2) 0.097(11) -0.042(17) 0.028(13) 0.034(16)
C8E 0.28(3) 0.18(2) 0.095(13) -0.066(17) -0.001(14) 0.084(18)
C9E 0.32(2) 0.172(18) 0.076(8) -0.066(11) -0.060(11) 0.083(15)
C10E 0.39(3) 0.20(2) 0.091(11) -0.067(14) -0.111(14) 0.111(19)
C11E 0.38(3) 0.19(2) 0.136(11) -0.106(15) -0.155(18) 0.136(18)
C12E 0.34(2) 0.176(19) 0.154(12) -0.094(15) -0.160(16) 0.076(15)
C13E 0.252(17) 0.122(14) 0.123(9) -0.082(10) -0.118(11) 0.069(11)
C14E 0.194(16) 0.158(16) 0.145(10) -0.074(13) -0.104(11) 0.024(12)
C15E 0.149(13) 0.117(13) 0.099(9) -0.048(10) -0.051(9) -0.007(10)
C16E 0.123(11) 0.092(10) 0.071(6) -0.050(8) -0.020(7) 0.011(8)
C17E 0.167(13) 0.111(12) 0.068(6) -0.052(8) -0.023(8) 0.030(9)
C18E 0.250(17) 0.128(14) 0.084(7) -0.070(9) -0.063(9) 0.062(11)
B1' 0.039(4) 0.070(5) 0.044(4) -0.022(4) -0.011(3) -0.002(4)
N1' 0.039(3) 0.068(4) 0.040(3) -0.023(3) -0.006(2) -0.001(2)
N2' 0.040(3) 0.071(4) 0.049(3) -0.029(3) -0.005(2) -0.001(3)
C1' 0.046(4) 0.070(5) 0.038(4) -0.015(4) 0.001(3) -0.007(3)
C2' 0.050(4) 0.072(5) 0.054(5) -0.032(4) -0.006(3) -0.007(3)
C3' 0.039(4) 0.058(4) 0.038(4) -0.018(3) -0.006(3) 0.001(3)
C4' 0.040(4) 0.074(5) 0.032(4) -0.023(4) -0.006(3) -0.003(3)
C5' 0.048(4) 0.081(5) 0.063(5) -0.041(4) -0.013(3) 0.012(4)
C6' 0.064(5) 0.070(5) 0.075(5) -0.034(5) -0.034(4) 0.030(4)
C7' 0.043(4) 0.073(5) 0.065(5) -0.034(5) -0.014(3) 0.002(3)
C8' 0.038(4) 0.069(5) 0.037(4) -0.021(4) -0.009(3) 0.002(3)
C9' 0.038(4) 0.067(5) 0.040(4) -0.023(4) -0.007(3) -0.003(3)
C10' 0.050(4) 0.073(5) 0.041(4) -0.024(4) -0.010(3) 0.001(3)
C11' 0.072(5) 0.073(5) 0.059(5) -0.037(4) -0.018(4) -0.001(4)
C12' 0.081(5) 0.062(5) 0.057(5) -0.022(4) -0.022(4) -0.001(4)
C13' 0.076(5) 0.073(5) 0.045(4) -0.014(4) -0.017(3) -0.008(4)
O1' 0.137(5) 0.065(3) 0.075(4) -0.023(3) -0.040(3) -0.006(3)
C14' 0.214(11) 0.059(5) 0.090(7) -0.008(5) -0.059(7) -0.011(6)
C15' 0.076(5) 0.072(5) 0.064(5) -0.026(4) -0.034(4) 0.004(4)
C16' 0.120(7) 0.077(6) 0.090(6) -0.026(5) -0.059(5) 0.013(5)
C17' 0.184(10) 0.068(5) 0.141(9) -0.039(6) -0.108(8) 0.034(6)
C18' 0.148(8) 0.093(7) 0.138(8) -0.070(6) -0.088(7) 0.052(6)
O2' 0.327(12) 0.071(4) 0.222(9) -0.029(5) -0.176(9) 0.034(6)
C19' 0.24(2) 0.069(10) 0.093(10) -0.035(7) 0.007(14) -0.056(13)
C19" 0.24(2) 0.076(9) 0.22(2) -0.022(14) -0.032(18) 0.000(11)
C1B' 0.060(5) 0.063(4) 0.038(4) -0.016(3) -0.011(4) -0.009(3)
C2B' 0.059(5) 0.102(6) 0.047(5) -0.012(4) -0.003(4) -0.025(4)
C3B' 0.073(5) 0.096(6) 0.054(5) -0.008(4) -0.020(5) -0.031(4)
C4B' 0.086(6) 0.067(4) 0.045(5) -0.023(4) -0.025(4) -0.006(4)
C5B' 0.074(5) 0.070(5) 0.042(4) -0.016(3) -0.007(4) 0.004(4)
C6B' 0.058(4) 0.074(4) 0.049(5) -0.021(4) -0.014(4) 0.003(3)
O3' 0.104(4) 0.095(4) 0.059(3) -0.027(3) -0.028(3) -0.011(3)
C7B' 0.091(6) 0.124(7) 0.086(6) -0.028(5) -0.043(5) -0.020(5)
C1F 0.062(5) 0.064(4) 0.040(4) -0.022(3) -0.013(3) 0.003(4)
C2F 0.048(5) 0.076(5) 0.049(4) -0.028(3) -0.010(3) -0.004(4)
C3F 0.045(4) 0.066(5) 0.041(4) -0.015(3) -0.011(3) -0.006(4)
C4F 0.056(5) 0.066(5) 0.061(4) -0.022(4) -0.008(3) -0.001(4)
C5F 0.069(5) 0.066(5) 0.064(5) -0.020(4) -0.008(4) -0.017(4)
C6F 0.054(5) 0.065(5) 0.052(4) -0.013(3) -0.011(3) -0.013(4)
C7F 0.060(5) 0.079(5) 0.071(5) -0.018(4) -0.013(4) -0.032(4)
C8F 0.037(4) 0.100(6) 0.075(5) -0.026(4) -0.007(4) -0.017(4)
C9F 0.044(5) 0.077(5) 0.051(4) -0.015(4) -0.009(3) -0.013(4)
C10F 0.050(5) 0.102(6) 0.062(5) -0.031(4) -0.006(3) -0.008(5)
C11F 0.060(6) 0.093(6) 0.072(5) -0.039(4) -0.011(4) 0.011(4)
C12F 0.064(5) 0.082(5) 0.071(5) -0.030(4) -0.009(4) -0.002(4)
C13F 0.051(5) 0.072(5) 0.058(4) -0.021(4) -0.008(3) -0.011(4)
C14F 0.056(5) 0.065(4) 0.071(5) -0.028(4) -0.006(4) -0.013(4)
C15F 0.045(4) 0.075(5) 0.054(4) -0.023(4) 0.002(3) -0.023(4)
C16F 0.043(4) 0.061(4) 0.042(4) -0.014(3) -0.005(3) -0.010(4)
C17F 0.051(5) 0.063(4) 0.039(4) -0.010(3) -0.009(3) -0.016(4)
C18F 0.040(4) 0.066(5) 0.046(4) -0.015(3) -0.010(3) -0.004(4)
C1G 0.058(4) 0.088(5) 0.049(5) -0.037(4) -0.003(4) -0.001(4)
C2G 0.095(6) 0.086(5) 0.048(5) -0.029(4) 0.007(4) 0.007(4)
C3G 0.084(6) 0.090(6) 0.078(6) -0.043(5) -0.012(5) -0.007(4)
C4G 0.094(6) 0.111(7) 0.094(7) -0.054(6) 0.003(5) -0.024(5)
C5G 0.119(8) 0.119(7) 0.093(7) -0.052(6) 0.027(6) -0.045(6)
C6G 0.080(6) 0.099(6) 0.121(9) -0.049(6) 0.036(6) -0.036(5)
C7G 0.138(9) 0.158(10) 0.100(8) -0.073(8) 0.006(7) -0.035(7)
C8G 0.121(9) 0.164(11) 0.135(11) -0.060(9) 0.019(8) -0.029(8)
C9G 0.138(8) 0.130(8) 0.043(6) -0.042(5) -0.009(5) 0.007(6)
C10G 0.216(17) 0.193(15) 0.106(10) -0.060(10) -0.031(10) 0.025(12)
C11G 0.186(14) 0.198(14) 0.088(10) -0.067(10) -0.037(9) 0.018(10)
C12G 0.159(10) 0.143(9) 0.096(8) -0.073(7) -0.035(7) 0.012(7)
C13G 0.099(7) 0.102(7) 0.094(8) -0.048(6) -0.019(5) -0.003(5)
C14G 0.132(8) 0.115(7) 0.102(7) -0.076(6) -0.032(6) -0.012(6)
C15G 0.127(8) 0.103(7) 0.096(7) -0.048(5) -0.020(6) -0.003(6)
C16G 0.073(5) 0.069(4) 0.056(5) -0.037(4) -0.001(4) -0.015(4)
C17G 0.122(7) 0.094(6) 0.052(5) -0.035(5) -0.007(5) 0.023(5)
C18G 0.111(7) 0.116(7) 0.068(7) -0.050(5) -0.022(5) 0.034(6)
C1C' 0.058(10) 0.059(10) 0.029(12) -0.027(8) -0.003(8) -0.011(8)
C2C' 0.059(10) 0.083(14) 0.071(13) -0.053(10) -0.013(11) 0.004(11)
C3C' 0.090(11) 0.067(13) 0.083(11) -0.052(10) -0.044(9) 0.016(9)
C4C' 0.100(10) 0.065(10) 0.054(10) -0.035(8) -0.014(7) -0.002(9)
C5C' 0.090(9) 0.088(11) 0.058(11) -0.049(9) -0.002(8) 0.010(9)
C6C' 0.058(8) 0.074(11) 0.058(11) -0.035(8) -0.015(8) 0.015(8)
O4' 0.116(8) 0.089(7) 0.074(7) -0.054(6) -0.011(6) -0.013(7)
C7C' 0.128(12) 0.122(13) 0.083(11) -0.061(11) -0.020(9) -0.034(11)
C1C" 0.087(16) 0.131(19) 0.07(2) -0.063(16) -0.020(14) 0.036(13)
C2C" 0.082(18) 0.101(16) 0.11(2) -0.069(14) -0.022(15) 0.025(13)
C3C" 0.128(18) 0.13(2) 0.127(18) -0.088(16) -0.059(15) 0.042(13)
C4C" 0.139(16) 0.137(16) 0.107(15) -0.094(12) -0.050(11) 0.041(12)
C5C" 0.123(13) 0.129(15) 0.107(15) -0.081(11) -0.042(11) 0.041(12)
C6C" 0.126(14) 0.121(16) 0.085(15) -0.069(12) -0.050(12) 0.053(12)
O4" 0.195(14) 0.151(12) 0.159(13) -0.120(11) -0.093(11) 0.067(11)
C7C" 0.28(3) 0.15(2) 0.22(3) -0.15(2) -0.13(2) 0.090(19)

loop_
_atom_type_symbol
_atom_type_description
_atom_type_scat_dispersion_real
_atom_type_scat_dispersion_imag
_atom_type_scat_source
C C .0033 .0016 'International Tables Vol C Tables 4.2.6.8 and 6.1.1.4'
H H .0000 .0000 'International Tables Vol C Tables 4.2.6.8 and 6.1.1.4'
B B .0013 .0007 'International Tables Vol C Tables 4.2.6.8 and 6.1.1.4'
N N .0061 .0033 'International Tables Vol C Tables 4.2.6.8 and 6.1.1.4'
O O .0106 .0060 'International Tables Vol C Tables 4.2.6.8 and 6.1.1.4'

loop_
_geom_angle_atom_site_label_1
_geom_angle_atom_site_label_2
_geom_angle_atom_site_label_3
_geom_angle
_geom_angle_site_symmetry_1
_geom_angle_site_symmetry_3
C1E B1 C1D 117.7(5) . .
C1E B1 N2 109.0(5) . .
C1D B1 N2 108.3(5) . .
C1E B1 N1 110.4(5) . .
C1D B1 N1 103.6(5) . .
N2 B1 N1 107.5(5) . .
C1 N1 C4 109.4(5) . .
C1 N1 B1 129.4(5) . .
C4 N1 B1 120.1(5) . .
C5 N2 C8 108.7(5) . .
C5 N2 B1 127.5(5) . .
C8 N2 B1 123.7(5) . .
N1 C1 C2 107.9(6) . .
N1 C1 C1B 127.4(6) . .
C2 C1 C1B 124.7(7) . .
C3 C2 C13 120.3(7) . .
C3 C2 C1 107.8(6) . .
C13 C2 C1 131.8(7) . .
C2 C3 C10 121.4(6) . .
C2 C3 C4 106.7(6) . .
C10 C3 C4 131.8(7) . .
C9 C4 N1 122.0(6) . .
C9 C4 C3 129.8(6) . .
N1 C4 C3 108.2(6) . .
N2 C5 C6 108.8(5) . .
N2 C5 C1C 125.2(6) . .
C6 C5 C1C 125.7(6) . .
C7 C6 C18 121.7(6) . .
C7 C6 C5 107.1(6) . .
C18 C6 C5 131.2(6) . .
C6 C7 C15 119.8(6) . .
C6 C7 C8 107.0(6) . .
C15 C7 C8 133.2(6) . .
C9 C8 N2 119.9(6) . .
C9 C8 C7 131.8(6) . .
N2 C8 C7 108.3(5) . .
C4 C9 C8 124.3(6) . .
C4 C9 H9 117.8 . .
C8 C9 H9 117.8 . .
C11 C10 C3 117.0(7) . .
C11 C10 H10 121.5 . .
C3 C10 H10 121.5 . .
C10 C11 C12 122.5(7) . .
C10 C11 H11 118.8 . .
C12 C11 H11 118.8 . .
C13 C12 O1 124.0(8) . .
C13 C12 C11 122.2(7) . .
O1 C12 C11 113.8(8) . .
C12 C13 C2 116.5(7) . .
C12 C13 H13 121.7 . .
C2 C13 H13 121.7 . .
C12 O1 C14 117.5(8) . .
O1 C14 H14A 109.5 . .
O1 C14 H14B 109.5 . .
H14A C14 H14B 109.5 . .
O1 C14 H14C 109.5 . .
H14A C14 H14C 109.5 . .
H14B C14 H14C 109.5 . .
C16 C15 C7 118.7(6) . .
C16 C15 H15 120.6 . .
C7 C15 H15 120.6 . .
C15 C16 C17 121.2(6) . .
C15 C16 H16 119.4 . .
C17 C16 H16 119.4 . .
C18 C17 O2 125.2(6) . .
C18 C17 C16 121.5(7) . .
O2 C17 C16 113.3(6) . .
C17 C18 C6 117.0(6) . .
C17 C18 H18 121.5 . .
C6 C18 H18 121.5 . .
C17 O2 C19 116.5(5) . .
O2 C19 H19A 109.5 . .
O2 C19 H19B 109.5 . .
H19A C19 H19B 109.5 . .
O2 C19 H19C 109.5 . .
H19A C19 H19C 109.5 . .
H19B C19 H19C 109.5 . .
C2B C1B C6B 116.1(6) . .
C2B C1B C1 118.9(6) . .
C6B C1B C1 125.0(6) . .
C1B C2B C3B 122.2(7) . .
C1B C2B H2B 118.9 . .
C3B C2B H2B 118.9 . .
C4B C3B C2B 119.3(7) . .
C4B C3B H3B 120.3 . .
C2B C3B H3B 120.3 . .
C3B C4B C5B 119.9(7) . .
C3B C4B O3 125.0(8) . .
C5B C4B O3 115.0(8) . .
C6B C5B C4B 120.4(7) . .
C6B C5B H5B 119.8 . .
C4B C5B H5B 119.8 . .
C5B C6B C1B 122.0(6) . .
C5B C6B H6B 119.0 . .
C1B C6B H6B 119.0 . .
C4B O3 C7B 116.8(7) . .
O3 C7B H7B1 109.5 . .
O3 C7B H7B2 109.5 . .
H7B1 C7B H7B2 109.5 . .
O3 C7B H7B3 109.5 . .
H7B1 C7B H7B3 109.5 . .
H7B2 C7B H7B3 109.5 . .
C6C C1C C2C 116.9(6) . .
C6C C1C C5 121.4(6) . .
C2C C1C C5 121.6(6) . .
C3C C2C C1C 121.3(7) . .
C3C C2C H2C 119.3 . .
C1C C2C H2C 119.3 . .
C4C C3C C2C 120.6(7) . .
C4C C3C H3C 119.7 . .
C2C C3C H3C 119.7 . .
C3C C4C C5C 119.6(7) . .
C3C C4C O4 116.7(9) . .
C5C C4C O4 123.7(9) . .
C4C C5C C6C 119.3(7) . .
C4C C5C H5C 120.3 . .
C6C C5C H5C 120.3 . .
C1C C6C C5C 122.1(7) . .
C1C C6C H6C 118.9 . .
C5C C6C H6C 118.9 . .
C4C O4 C7C 117.9(8) . .
O4 C7C H7C1 109.5 . .
O4 C7C H7C2 109.5 . .
H7C1 C7C H7C2 109.5 . .
O4 C7C H7C3 109.5 . .
H7C1 C7C H7C3 109.5 . .
H7C2 C7C H7C3 109.5 . .
C2D C1D B1 173.6(6) . .
C1D C2D C3D 176.0(7) . .
C4D C3D C16D 119.6(5) . .
C4D C3D C2D 119.6(6) . .
C16D C3D C2D 120.8(5) . .
C5D C4D C3D 121.7(6) . .
C5D C4D H4D 119.1 . .
C3D C4D H4D 119.1 . .
C4D C5D C6D 120.6(6) . .
C4D C5D H5D 119.7 . .
C6D C5D H5D 119.7 . .
C5D C6D C17D 118.3(6) . .
C5D C6D C7D 122.5(7) . .
C17D C6D C7D 119.2(7) . .
C8D C7D C6D 120.9(7) . .
C8D C7D H7D 119.5 . .
C6D C7D H7D 119.5 . .
C7D C8D C9D 121.9(7) . .
C7D C8D H8D 119.1 . .
C9D C8D H8D 119.1 . .
C10D C9D C18D 118.7(7) . .
C10D C9D C8D 122.1(7) . .
C18D C9D C8D 119.2(7) . .
C11D C10D C9D 121.0(6) . .
C11D C10D H10D 119.5 . .
C9D C10D H10D 119.5 . .
C12D C11D C10D 120.3(7) . .
C12D C11D H11D 119.9 . .
C10D C11D H11D 119.9 . .
C11D C12D C13D 121.0(7) . .
C11D C12D H12D 119.5 . .
C13D C12D H12D 119.5 . .
C12D C13D C18D 118.0(6) . .
C12D C13D C14D 122.6(6) . .
C18D C13D C14D 119.4(6) . .
C15D C14D C13D 121.3(6) . .
C15D C14D H14D 119.4 . .
C13D C14D H14D 119.4 . .
C14D C15D C16D 121.0(6) . .
C14D C15D H15D 119.5 . .
C16D C15D H15D 119.5 . .
C17D C16D C3D 118.2(5) . .
C17D C16D C15D 119.6(6) . .
C3D C16D C15D 122.1(6) . .
C6D C17D C16D 121.5(6) . .
C6D C17D C18D 119.2(6) . .
C16D C17D C18D 119.3(6) . .
C9D C18D C13D 121.0(6) . .
C9D C18D C17D 119.7(6) . .
C13D C18D C17D 119.3(5) . .
C2E C1E B1 156.0(12) . .
C2H C1E B1 169.5(11) . .
C1E C2H C3H 174.4(17) . .
C4H C3H C16H 120.5(12) . .
C4H C3H C2H 120.6(15) . .
C16H C3H C2H 118.7(14) . .
C3H C4H C5H 122.9(15) . .
C3H C4H H4H 118.5 . .
C5H C4H H4H 118.5 . .
C4H C5H C6H 119.7(14) . .
C4H C5H H5H 120.1 . .
C6H C5H H5H 120.1 . .
C5H C6H C18H 120.4(12) . .
C5H C6H C7H 124.8(15) . .
C18H C6H C7H 114.8(15) . .
C8H C7H C6H 122.1(18) . .
C8H C7H H7H 119.0 . .
C6H C7H H7H 119.0 . .
C7H C8H C9H 121.7(17) . .
C7H C8H H8H 119.2 . .
C9H C8H H8H 119.2 . .
C8H C9H C17H 122(2) . .
C8H C9H C10H 125(2) . .
C17H C9H C10H 113(2) . .
C11H C10H C9H 125(2) . .
C11H C10H H10H 117.5 . .
C9H C10H H10H 117.5 . .
C10H C11H C12H 119(3) . .
C10H C11H H11H 120.3 . .
C12H C11H H11H 120.3 . .
C13H C12H C11H 118(2) . .
C13H C12H H12H 121.0 . .
C11H C12H H12H 121.0 . .
C12H C13H C17H 121.9(18) . .
C12H C13H C14H 120.5(19) . .
C17H C13H C14H 117.6(16) . .
C15H C14H C13H 123.5(16) . .
C15H C14H H14H 118.3 . .
C13H C14H H14H 118.3 . .
C14H C15H C16H 121.0(14) . .
C14H C15H H15H 119.5 . .
C16H C15H H15H 119.5 . .
C15H C16H C18H 118.7(13) . .
C15H C16H C3H 124.2(12) . .
C18H C16H C3H 117.1(12) . .
C9H C17H C13H 122.5(18) . .
C9H C17H C18H 118.2(17) . .
C13H C17H C18H 119.3(14) . .
C17H C18H C6H 121.0(13) . .
C17H C18H C16H 119.8(13) . .
C6H C18H C16H 119.2(13) . .
C1E C2E C3E 176(2) . .
C4E C3E C16E 118.5(5) . .
C4E C3E C2E 120.5(13) . .
C16E C3E C2E 120.4(12) . .
C3E C4E C5E 122.3(3) . .
C3E C4E H4E 118.8 . .
C5E C4E H4E 118.8 . .
C6E C5E C4E 121.5(6) . .
C6E C5E H5E 119.3 . .
C4E C5E H5E 119.3 . .
C5E C6E C7E 123.3(8) . .
C5E C6E C17E 118.0(8) . .
C7E C6E C17E 118.6(9) . .
C8E C7E C6E 121.9(10) . .
C8E C7E H7E 119.0 . .
C6E C7E H7E 119.0 . .
C7E C8E C9E 120.7(10) . .
C7E C8E H8E 119.6 . .
C9E C8E H8E 119.6 . .
C10E C9E C18E 121.7(12) . .
C10E C9E C8E 121.7(11) . .
C18E C9E C8E 116.4(9) . .
C9E C10E C11E 119.8(13) . .
C9E C10E H10E 120.1 . .
C11E C10E H10E 120.1 . .
C12E C11E C10E 122.1(12) . .
C12E C11E H11E 119.0 . .
C10E C11E H11E 119.0 . .
C11E C12E C13E 121.6(11) . .
C11E C12E C15E 103.0(14) . 2_666
C13E C12E C15E 123.4(14) . 2_666
C11E C12E H12E 119.2 . .
C13E C12E H12E 119.2 . .
C12E C13E C14E 123.9(9) . .
C12E C13E C18E 116.8(9) . .
C14E C13E C18E 119.3(7) . .
C12E C13E C14E 56.4(11) . 2_666
C14E C13E C14E 79.2(12) . 2_666
C18E C13E C14E 141.6(16) . 2_666
C15E C14E C13E 121.7(8) . .
C15E C14E C13E 124.7(13) . 2_666
C13E C14E C13E 100.8(12) . 2_666
C15E C14E H14E 119.2 . .
C13E C14E H14E 119.2 . .
C14E C15E C16E 119.1(8) . .
C14E C15E C12E 55.4(10) . 2_666
C16E C15E C12E 144.5(14) . 2_666
C14E C15E H15E 120.4 . .
C16E C15E H15E 120.4 . .
C12E C15E H15E 75.9 2_666 .
C3E C16E C17E 121.3(6) . .
C3E C16E C15E 120.6(6) . .
C17E C16E C15E 117.9(7) . .
C18E C17E C16E 125.2(9) . .
C18E C17E C6E 116.9(8) . .
C16E C17E C6E 117.9(7) . .
C17E C18E C9E 125.3(10) . .
C17E C18E C13E 116.8(8) . .
C9E C18E C13E 117.9(8) . .
N1' B1' C1G 108.9(5) . .
N1' B1' C1F 107.5(5) . .
C1G B1' C1F 116.2(5) . .
N1' B1' N2' 106.7(5) . .
C1G B1' N2' 109.8(5) . .
C1F B1' N2' 107.3(5) . .
C1' N1' C4' 108.7(5) . .
C1' N1' B1' 127.5(5) . .
C4' N1' B1' 123.5(5) . .
C5' N2' C8' 109.0(5) . .
C5' N2' B1' 128.7(5) . .
C8' N2' B1' 122.1(5) . .
N1' C1' C2' 109.1(5) . .
N1' C1' C1B' 124.0(6) . .
C2' C1' C1B' 126.5(6) . .
C13' C2' C3' 121.0(6) . .
C13' C2' C1' 132.1(6) . .
C3' C2' C1' 107.0(6) . .
C10' C3' C2' 119.6(6) . .
C10' C3' C4' 133.8(6) . .
C2' C3' C4' 106.6(5) . .
C9' C4' N1' 120.1(6) . .
C9' C4' C3' 131.2(5) . .
N1' C4' C3' 108.6(5) . .
C1C" C5' N2' 131(2) . .
C1C" C5' C6' 119(2) . .
N2' C5' C6' 109.1(6) . .
N2' C5' C1C' 123.6(14) . .
C6' C5' C1C' 127.3(14) . .
C18' C6' C7' 120.5(7) . .
C18' C6' C5' 132.0(7) . .
C7' C6' C5' 107.3(6) . .
C6' C7' C15' 119.7(6) . .
C6' C7' C8' 107.0(6) . .
C15' C7' C8' 133.2(6) . .
C9' C8' N2' 121.1(5) . .
C9' C8' C7' 131.3(6) . .
N2' C8' C7' 107.4(5) . .
C8' C9' C4' 123.6(5) . .
C8' C9' H9' 118.2 . .
C4' C9' H9' 118.2 . .
C11' C10' C3' 118.6(6) . .
C11' C10' H10' 120.7 . .
C3' C10' H10' 120.7 . .
C10' C11' C12' 121.8(6) . .
C10' C11' H11' 119.1 . .
C12' C11' H11' 119.1 . .
C13' C12' O1' 125.7(6) . .
C13' C12' C11' 121.2(6) . .
O1' C12' C11' 113.1(6) . .
C12' C13' C2' 117.9(6) . .
C12' C13' H13' 121.1 . .
C2' C13' H13' 121.1 . .
C12' O1' C14' 116.0(5) . .
O1' C14' H14I 109.5 . .
O1' C14' H14J 109.5 . .
H14I C14' H14J 109.5 . .
O1' C14' H14K 109.5 . .
H14I C14' H14K 109.5 . .
H14J C14' H14K 109.5 . .
C16' C15' C7' 118.4(7) . .
C16' C15' H15' 120.8 . .
C7' C15' H15' 120.8 . .
C15' C16' C17' 121.3(7) . .
C15' C16' H16' 119.4 . .
C17' C16' H16' 119.4 . .
O2' C17' C16' 121.5(9) . .
O2' C17' C18' 116.3(9) . .
C16' C17' C18' 121.2(8) . .
C6' C18' C17' 118.6(8) . .
C6' C18' H18' 120.7 . .
C17' C18' H18' 120.7 . .
C19' O2' C17' 122.9(14) . .
C19' O2' C19" 75.0(15) . .
C17' O2' C19" 125.5(13) . .
O2' C19' H19D 109.5 . .
O2' C19' H19E 109.5 . .
H19D C19' H19E 109.5 . .
O2' C19' H19F 109.5 . .
H19D C19' H19F 109.5 . .
H19E C19' H19F 109.5 . .
O2' C19" H19G 109.5 . .
O2' C19" H19H 109.5 . .
H19G C19" H19H 109.5 . .
O2' C19" H19I 109.5 . .
H19G C19" H19I 109.5 . .
H19H C19" H19I 109.5 . .
C2B' C1B' C6B' 117.8(6) . .
C2B' C1B' C1' 120.9(6) . .
C6B' C1B' C1' 121.4(6) . .
C3B' C2B' C1B' 122.3(6) . .
C3B' C2B' H2B' 118.8 . .
C1B' C2B' H2B' 118.8 . .
C4B' C3B' C2B' 119.4(6) . .
C4B' C3B' H3B' 120.3 . .
C2B' C3B' H3B' 120.3 . .
O3' C4B' C3B' 123.8(7) . .
O3' C4B' C5B' 116.6(6) . .
C3B' C4B' C5B' 119.6(6) . .
C6B' C5B' C4B' 120.1(6) . .
C6B' C5B' H5B' 119.9 . .
C4B' C5B' H5B' 119.9 . .
C5B' C6B' C1B' 120.7(6) . .
C5B' C6B' H6B' 119.7 . .
C1B' C6B' H6B' 119.7 . .
C4B' O3' C7B' 118.2(6) . .
O3' C7B' H74B 109.5 . .
O3' C7B' H75B 109.5 . .
H74B C7B' H75B 109.5 . .
O3' C7B' H76B 109.5 . .
H74B C7B' H76B 109.5 . .
H75B C7B' H76B 109.5 . .
C2F C1F B1' 176.2(7) . .
C1F C2F C3F 175.4(7) . .
C4F C3F C16F 120.5(6) . .
C4F C3F C2F 120.1(6) . .
C16F C3F C2F 119.4(6) . .
C3F C4F C5F 120.3(6) . .
C3F C4F H4F 119.9 . .
C5F C4F H4F 119.9 . .
C6F C5F C4F 121.5(6) . .
C6F C5F H5F 119.3 . .
C4F C5F H5F 119.3 . .
C5F C6F C17F 118.8(6) . .
C5F C6F C7F 122.5(7) . .
C17F C6F C7F 118.7(7) . .
C8F C7F C6F 120.9(7) . .
C8F C7F H7F 119.5 . .
C6F C7F H7F 119.5 . .
C7F C8F C9F 122.7(6) . .
C7F C8F H8F 118.7 . .
C9F C8F H8F 118.7 . .
C10F C9F C8F 123.8(6) . .
C10F C9F C18F 118.9(7) . .
C8F C9F C18F 117.3(7) . .
C11F C10F C9F 120.9(6) . .
C11F C10F H10F 119.5 . .
C9F C10F H10F 119.5 . .
C10F C11F C12F 122.1(7) . .
C10F C11F H11F 118.9 . .
C12F C11F H11F 118.9 . .
C11F C12F C13F 119.2(7) . .
C11F C12F H12F 120.4 . .
C13F C12F H12F 120.4 . .
C12F C13F C18F 119.8(6) . .
C12F C13F C14F 121.8(7) . .
C18F C13F C14F 118.5(6) . .
C15F C14F C13F 120.8(6) . .
C15F C14F H14F 119.6 . .
C13F C14F H14F 119.6 . .
C14F C15F C16F 122.5(6) . .
C14F C15F H15F 118.7 . .
C16F C15F H15F 118.7 . .
C3F C16F C15F 123.4(6) . .
C3F C16F C17F 118.4(6) . .
C15F C16F C17F 118.1(6) . .
C6F C17F C18F 119.9(6) . .
C6F C17F C16F 120.5(6) . .
C18F C17F C16F 119.5(6) . .
C13F C18F C17F 120.6(6) . .
C13F C18F C9F 119.1(6) . .
C17F C18F C9F 120.3(6) . .
C2G C1G B1' 171.0(7) . .
C1G C2G C3G 170.2(8) . .
C4G C3G C16G 118.6(4) . .
C4G C3G C2G 121.2(6) . .
C16G C3G C2G 119.7(6) . .
C3G C4G C5G 122.3 . .
C3G C4G H4G 118.8 . .
C5G C4G H4G 118.8 . .
C6G C5G C4G 121.6(5) . .
C6G C5G H5G 119.2 . .
C4G C5G H5G 119.2 . .
C5G C6G C7G 123.4(8) . .
C5G C6G C17G 118.0(7) . .
C7G C6G C17G 118.6(9) . .
C8G C7G C6G 122.0(10) . .
C8G C7G H7G 119.0 . .
C6G C7G H7G 119.0 . .
C7G C8G C9G 120.7(10) . .
C7G C8G H8G 119.6 . .
C9G C8G H8G 119.6 . .
C10G C9G C18G 121.6(11) . .
C10G C9G C8G 121.9(11) . .
C18G C9G C8G 116.5(9) . .
C9G C10G C11G 119.8(13) . .
C9G C10G H10G 120.1 . .
C11G C10G H10G 120.1 . .
C12G C11G C10G 122.2(12) . .
C12G C11G H11G 118.9 . .
C10G C11G H11G 118.9 . .
C11G C12G C13G 121.5(11) . .
C11G C12G H12G 119.2 . .
C13G C12G H12G 119.2 . .
C12G C13G C14G 123.9(9) . .
C12G C13G C18G 116.8(9) . .
C14G C13G C18G 119.3(7) . .
C15G C14G C13G 121.7(8) . .
C15G C14G H14G 119.1 . .
C13G C14G H14G 119.1 . .
C14G C15G C16G 119.0(8) . .
C14G C15G H15G 120.5 . .
C16G C15G H15G 120.5 . .
C3G C16G C17G 121.3(6) . .
C3G C16G C15G 120.6(6) . .
C17G C16G C15G 118.0(6) . .
C18G C17G C16G 125.2(8) . .
C18G C17G C6G 116.9(8) . .
C16G C17G C6G 117.9(7) . .
C17G C18G C9G 125.3(10) . .
C17G C18G C13G 116.7(8) . .
C9G C18G C13G 118.0(8) . .
C6C' C1C' C2C' 122(3) . .
C6C' C1C' C5' 124(3) . .
C2C' C1C' C5' 114(3) . .
C3C' C2C' C1C' 115(3) . .
C3C' C2C' H2C' 122.3 . .
C1C' C2C' H2C' 122.3 . .
C4C' C3C' C2C' 123(2) . .
C4C' C3C' H3C' 118.3 . .
C2C' C3C' H3C' 118.3 . .
C3C' C4C' O4' 126.3(18) . .
C3C' C4C' C5C' 117.9(17) . .
O4' C4C' C5C' 115.8(18) . .
C6C' C5C' C4C' 119.9(15) . .
C6C' C5C' H5C' 120.1 . .
C4C' C5C' H5C' 120.1 . .
C5C' C6C' C1C' 120.8(19) . .
C5C' C6C' H6C' 119.6 . .
C1C' C6C' H6C' 119.6 . .
C4C' O4' C7C' 116.1(14) . .
O4' C7C' H7C4 109.5 . .
O4' C7C' H7C5 109.5 . .
H7C4 C7C' H7C5 109.5 . .
O4' C7C' H7C6 109.5 . .
H7C4 C7C' H7C6 109.5 . .
H7C5 C7C' H7C6 109.5 . .
C5' C1C" C2C" 131(4) . .
C5' C1C" C6C" 122(3) . .
C2C" C1C" C6C" 106(3) . .
C3C" C2C" C1C" 127(4) . .
C3C" C2C" H2C" 116.3 . .
C1C" C2C" H2C" 116.3 . .
C4C" C3C" C2C" 121(3) . .
C4C" C3C" H3C" 119.7 . .
C2C" C3C" H3C" 119.7 . .
C3C" C4C" C5C" 121(2) . .
C3C" C4C" O4" 116(3) . .
C5C" C4C" O4" 123.2(18) . .
C4C" C5C" C6C" 118.7(18) . .
C4C" C5C" H5C" 120.7 . .
C6C" C5C" H5C" 120.7 . .
C5C" C6C" C1C" 125(2) . .
C5C" C6C" H6C" 117.5 . .
C1C" C6C" H6C" 117.5 . .
C4C" O4" C7C" 117.0(17) . .
O4" C7C" H77C 109.5 . .
O4" C7C" H78C 109.5 . .
H77C C7C" H78C 109.5 . .
O4" C7C" H79C 109.5 . .
H77C C7C" H79C 109.5 . .
H78C C7C" H79C 109.5 . .

loop_
_geom_bond_atom_site_label_1
_geom_bond_atom_site_label_2
_geom_bond_distance
_geom_bond_site_symmetry_2
B1 C1E 1.563(10) .
B1 C1D 1.569(10) .
B1 N2 1.576(9) .
B1 N1 1.621(9) .
N1 C1 1.368(8) .
N1 C4 1.396(7) .
N2 C5 1.347(7) .
N2 C8 1.395(7) .
C1 C2 1.433(9) .
C1 C1B 1.465(9) .
C2 C3 1.408(9) .
C2 C13 1.420(9) .
C3 C10 1.409(9) .
C3 C4 1.425(9) .
C4 C9 1.370(8) .
C5 C6 1.427(8) .
C5 C1C 1.475(9) .
C6 C7 1.396(8) .
C6 C18 1.406(9) .
C7 C15 1.406(8) .
C7 C8 1.410(8) .
C8 C9 1.372(8) .
C9 H9 0.9300 .
C10 C11 1.362(10) .
C10 H10 0.9300 .
C11 C12 1.390(11) .
C11 H11 0.9300 .
C12 C13 1.384(10) .
C12 O1 1.385(9) .
C13 H13 0.9300 .
O1 C14 1.392(10) .
C14 H14A 0.9600 .
C14 H14B 0.9600 .
C14 H14C 0.9600 .
C15 C16 1.355(9) .
C15 H15 0.9300 .
C16 C17 1.416(9) .
C16 H16 0.9300 .
C17 C18 1.373(9) .
C17 O2 1.374(8) .
C18 H18 0.9300 .
O2 C19 1.442(8) .
C19 H19A 0.9600 .
C19 H19B 0.9600 .
C19 H19C 0.9600 .
C1B C2B 1.381(9) .
C1B C6B 1.399(9) .
C2B C3B 1.401(10) .
C2B H2B 0.9300 .
C3B C4B 1.357(10) .
C3B H3B 0.9300 .
C4B C5B 1.377(10) .
C4B O3 1.392(9) .
C5B C6B 1.362(9) .
C5B H5B 0.9300 .
C6B H6B 0.9300 .
O3 C7B 1.446(10) .
C7B H7B1 0.9600 .
C7B H7B2 0.9600 .
C7B H7B3 0.9600 .
C1C C6C 1.370(9) .
C1C C2C 1.393(9) .
C2C C3C 1.370(9) .
C2C H2C 0.9300 .
C3C C4C 1.364(10) .
C3C H3C 0.9300 .
C4C C5C 1.373(11) .
C4C O4 1.380(8) .
C5C C6C 1.387(10) .
C5C H5C 0.9300 .
C6C H6C 0.9300 .
O4 C7C 1.422(12) .
C7C H7C1 0.9600 .
C7C H7C2 0.9600 .
C7C H7C3 0.9600 .
C1D C2D 1.210(8) .
C2D C3D 1.434(9) .
C3D C4D 1.380(8) .
C3D C16D 1.413(8) .
C4D C5D 1.377(9) .
C4D H4D 0.9300 .
C5D C6D 1.395(9) .
C5D H5D 0.9300 .
C6D C17D 1.404(8) .
C6D C7D 1.444(9) .
C7D C8D 1.329(9) .
C7D H7D 0.9300 .
C8D C9D 1.426(9) .
C8D H8D 0.9300 .
C9D C10D 1.391(9) .
C9D C18D 1.402(8) .
C10D C11D 1.380(9) .
C10D H10D 0.9300 .
C11D C12D 1.375(9) .
C11D H11D 0.9300 .
C12D C13D 1.404(9) .
C12D H12D 0.9300 .
C13D C18D 1.410(8) .
C13D C14D 1.421(9) .
C14D C15D 1.355(8) .
C14D H14D 0.9300 .
C15D C16D 1.419(8) .
C15D H15D 0.9300 .
C16D C17D 1.410(8) .
C17D C18D 1.445(8) .
C1E C2E 1.20(3) .
C1E C2H 1.24(2) .
C2H C3H 1.47(3) .
C3H C4H 1.363(17) .
C3H C16H 1.453(18) .
C4H C5H 1.376(18) .
C4H H4H 0.9300 .
C5H C6H 1.39(2) .
C5H H5H 0.9300 .
C6H C18H 1.440(19) .
C6H C7H 1.485(19) .
C7H C8H 1.31(2) .
C7H H7H 0.9300 .
C8H C9H 1.36(3) .
C8H H8H 0.9300 .
C9H C17H 1.39(2) .
C9H C10H 1.51(3) .
C10H C11H 1.30(3) .
C10H H10H 0.9300 .
C11H C12H 1.46(3) .
C11H H11H 0.9300 .
C12H C13H 1.37(3) .
C12H H12H 0.9300 .
C13H C17H 1.41(2) .
C13H C14H 1.44(2) .
C14H C15H 1.313(19) .
C14H H14H 0.9300 .
C15H C16H 1.391(18) .
C15H H15H 0.9300 .
C16H C18H 1.444(17) .
C17H C18H 1.42(2) .
C2E C3E 1.46(3) .
C3E C4E 1.367(2) .
C3E C16E 1.400(8) .
C4E C5E 1.382(2) .
C4E H4E 0.9300 .
C5E C6E 1.366(11) .
C5E H5E 0.9300 .
C6E C7E 1.422(12) .
C6E C17E 1.474(11) .
C7E C8E 1.341(13) .
C7E H7E 0.9300 .
C8E C9E 1.443(13) .
C8E H8E 0.9300 .
C9E C10E 1.348(14) .
C9E C18E 1.414(11) .
C10E C11E 1.382(16) .
C10E H10E 0.9300 .
C11E C12E 1.371(14) .
C11E H11E 0.9300 .
C12E C13E 1.379(11) .
C12E C15E 1.93(2) 2_666
C12E H12E 0.9300 .
C13E C14E 1.404(11) .
C13E C18E 1.495(11) .
C13E C14E 1.90(2) 2_666
C14E C15E 1.391(10) .
C14E C13E 1.90(2) 2_666
C14E H14E 0.9300 .
C15E C16E 1.451(10) .
C15E C12E 1.93(2) 2_666
C15E H15E 0.9300 .
C16E C17E 1.409(9) .
C17E C18E 1.345(10) .
B1' N1' 1.575(8) .
B1' C1G 1.582(10) .
B1' C1F 1.589(10) .
B1' N2' 1.594(8) .
N1' C1' 1.361(7) .
N1' C4' 1.394(7) .
N2' C5' 1.352(8) .
N2' C8' 1.398(7) .
C1' C2' 1.428(8) .
C1' C1B' 1.486(8) .
C2' C13' 1.409(9) .
C2' C3' 1.416(8) .
C3' C10' 1.395(8) .
C3' C4' 1.422(8) .
C4' C9' 1.383(8) .
C5' C1C" 1.33(4) .
C5' C6' 1.416(9) .
C5' C1C' 1.56(3) .
C6' C18' 1.372(10) .
C6' C7' 1.399(9) .
C7' C15' 1.410(9) .
C7' C8' 1.425(8) .
C8' C9' 1.370(8) .
C9' H9' 0.9300 .
C10' C11' 1.362(8) .
C10' H10' 0.9300 .
C11' C12' 1.410(9) .
C11' H11' 0.9300 .
C12' C13' 1.358(9) .
C12' O1' 1.370(8) .
C13' H13' 0.9300 .
O1' C14' 1.441(8) .
C14' H14I 0.9600 .
C14' H14J 0.9600 .
C14' H14K 0.9600 .
C15' C16' 1.356(9) .
C15' H15' 0.9300 .
C16' C17' 1.373(11) .
C16' H16' 0.9300 .
C17' O2' 1.358(10) .
C17' C18' 1.378(11) .
C18' H18' 0.9300 .
O2' C19' 1.247(14) .
O2' C19" 1.384(16) .
C19' H19D 0.9600 .
C19' H19E 0.9600 .
C19' H19F 0.9600 .
C19" H19G 0.9600 .
C19" H19H 0.9600 .
C19" H19I 0.9600 .
C1B' C2B' 1.378(8) .
C1B' C6B' 1.384(8) .
C2B' C3B' 1.374(9) .
C2B' H2B' 0.9300 .
C3B' C4B' 1.372(9) .
C3B' H3B' 0.9300 .
C4B' O3' 1.364(7) .
C4B' C5B' 1.386(9) .
C5B' C6B' 1.383(8) .
C5B' H5B' 0.9300 .
C6B' H6B' 0.9300 .
O3' C7B' 1.462(8) .
C7B' H74B 0.9600 .
C7B' H75B 0.9600 .
C7B' H76B 0.9600 .
C1F C2F 1.203(8) .
C2F C3F 1.443(9) .
C3F C4F 1.389(8) .
C3F C16F 1.413(8) .
C4F C5F 1.390(9) .
C4F H4F 0.9300 .
C5F C6F 1.385(9) .
C5F H5F 0.9300 .
C6F C17F 1.418(8) .
C6F C7F 1.438(9) .
C7F C8F 1.338(9) .
C7F H7F 0.9300 .
C8F C9F 1.432(9) .
C8F H8F 0.9300 .
C9F C10F 1.390(9) .
C9F C18F 1.434(8) .
C10F C11F 1.361(9) .
C10F H10F 0.9300 .
C11F C12F 1.384(9) .
C11F H11F 0.9300 .
C12F C13F 1.406(9) .
C12F H12F 0.9300 .
C13F C18F 1.415(8) .
C13F C14F 1.420(9) .
C14F C15F 1.350(8) .
C14F H14F 0.9300 .
C15F C16F 1.417(8) .
C15F H15F 0.9300 .
C16F C17F 1.420(8) .
C17F C18F 1.419(8) .
C1G C2G 1.181(8) .
C2G C3G 1.477(10) .
C3G C4G 1.3668 .
C3G C16G 1.399(8) .
C4G C5G 1.3814 .
C4G H4G 0.9300 .
C5G C6G 1.366(11) .
C5G H5G 0.9300 .
C6G C7G 1.422(12) .
C6G C17G 1.474(11) .
C7G C8G 1.342(13) .
C7G H7G 0.9300 .
C8G C9G 1.443(13) .
C8G H8G 0.9300 .
C9G C10G 1.347(14) .
C9G C18G 1.414(11) .
C10G C11G 1.382(16) .
C10G H10G 0.9300 .
C11G C12G 1.371(14) .
C11G H11G 0.9300 .
C12G C13G 1.379(11) .
C12G H12G 0.9300 .
C13G C14G 1.404(11) .
C13G C18G 1.495(11) .
C14G C15G 1.392(10) .
C14G H14G 0.9300 .
C15G C16G 1.451(10) .
C15G H15G 0.9300 .
C16G C17G 1.409(9) .
C17G C18G 1.344(10) .
C1C' C6C' 1.33(4) .
C1C' C2C' 1.40(5) .
C2C' C3C' 1.40(4) .
C2C' H2C' 0.9300 .
C3C' C4C' 1.31(3) .
C3C' H3C' 0.9300 .
C4C' O4' 1.35(2) .
C4C' C5C' 1.44(3) .
C5C' C6C' 1.33(2) .
C5C' H5C' 0.9300 .
C6C' H6C' 0.9300 .
O4' C7C' 1.400(18) .
C7C' H7C4 0.9600 .
C7C' H7C5 0.9600 .
C7C' H7C6 0.9600 .
C1C" C2C" 1.45(6) .
C1C" C6C" 1.49(5) .
C2C" C3C" 1.38(5) .
C2C" H2C" 0.9300 .
C3C" C4C" 1.29(3) .
C3C" H3C" 0.9300 .
C4C" C5C" 1.39(3) .
C4C" O4" 1.39(2) .
C5C" C6C" 1.42(3) .
C5C" H5C" 0.9300 .
C6C" H6C" 0.9300 .
O4" C7C" 1.42(2) .
C7C" H77C 0.9600 .
C7C" H78C 0.9600 .
C7C" H79C 0.9600 .

loop_
_geom_torsion_atom_site_label_1
_geom_torsion_atom_site_label_2
_geom_torsion_atom_site_label_3
_geom_torsion_atom_site_label_4
_geom_torsion
_geom_torsion_site_symmetry_1
_geom_torsion_site_symmetry_4
C1E B1 N1 C1 57.1(8) . .
C1D B1 N1 C1 -69.8(7) . .
N2 B1 N1 C1 175.8(5) . .
C1E B1 N1 C4 -136.2(5) . .
C1D B1 N1 C4 97.0(6) . .
N2 B1 N1 C4 -17.5(7) . .
C1E B1 N2 C5 -49.1(8) . .
C1D B1 N2 C5 80.0(7) . .
N1 B1 N2 C5 -168.7(5) . .
C1E B1 N2 C8 134.5(6) . .
C1D B1 N2 C8 -96.4(6) . .
N1 B1 N2 C8 14.8(7) . .
C4 N1 C1 C2 -1.2(6) . .
B1 N1 C1 C2 166.6(5) . .
C4 N1 C1 C1B 179.2(6) . .
B1 N1 C1 C1B -13.0(10) . .
N1 C1 C2 C3 2.2(7) . .
C1B C1 C2 C3 -178.2(6) . .
N1 C1 C2 C13 -173.1(7) . .
C1B C1 C2 C13 6.5(11) . .
C13 C2 C3 C10 -3.9(10) . .
C1 C2 C3 C10 -179.7(6) . .
C13 C2 C3 C4 173.7(6) . .
C1 C2 C3 C4 -2.2(7) . .
C1 N1 C4 C9 -179.1(5) . .
B1 N1 C4 C9 11.8(8) . .
C1 N1 C4 C3 -0.1(6) . .
B1 N1 C4 C3 -169.3(5) . .
C2 C3 C4 C9 -179.7(6) . .
C10 C3 C4 C9 -2.5(11) . .
C2 C3 C4 N1 1.5(7) . .
C10 C3 C4 N1 178.6(6) . .
C8 N2 C5 C6 -1.1(6) . .
B1 N2 C5 C6 -178.0(5) . .
C8 N2 C5 C1C 173.1(6) . .
B1 N2 C5 C1C -3.8(9) . .
N2 C5 C6 C7 2.1(7) . .
C1C C5 C6 C7 -172.0(6) . .
N2 C5 C6 C18 -178.6(6) . .
C1C C5 C6 C18 7.2(11) . .
C18 C6 C7 C15 -2.2(9) . .
C5 C6 C7 C15 177.1(5) . .
C18 C6 C7 C8 178.4(6) . .
C5 C6 C7 C8 -2.3(6) . .
C5 N2 C8 C9 177.2(5) . .
B1 N2 C8 C9 -5.7(8) . .
C5 N2 C8 C7 -0.3(6) . .
B1 N2 C8 C7 176.7(5) . .
C6 C7 C8 C9 -175.5(6) . .
C15 C7 C8 C9 5.2(11) . .
C6 C7 C8 N2 1.6(6) . .
C15 C7 C8 N2 -177.6(6) . .
N1 C4 C9 C8 -0.2(9) . .
C3 C4 C9 C8 -178.9(6) . .
N2 C8 C9 C4 -3.2(9) . .
C7 C8 C9 C4 173.7(6) . .
C2 C3 C10 C11 1.8(10) . .
C4 C3 C10 C11 -175.0(7) . .
C3 C10 C11 C12 0.9(11) . .
C10 C11 C12 C13 -1.6(13) . .
C10 C11 C12 O1 176.1(7) . .
O1 C12 C13 C2 -177.9(7) . .
C11 C12 C13 C2 -0.4(12) . .
C3 C2 C13 C12 3.0(10) . .
C1 C2 C13 C12 177.7(7) . .
C13 C12 O1 C14 5.3(13) . .
C11 C12 O1 C14 -172.4(8) . .
C6 C7 C15 C16 2.4(9) . .
C8 C7 C15 C16 -178.4(6) . .
C7 C15 C16 C17 -1.7(9) . .
C15 C16 C17 C18 0.7(10) . .
C15 C16 C17 O2 -179.1(6) . .
O2 C17 C18 C6 179.4(6) . .
C16 C17 C18 C6 -0.4(9) . .
C7 C6 C18 C17 1.2(9) . .
C5 C6 C18 C17 -178.0(6) . .
C18 C17 O2 C19 1.3(10) . .
C16 C17 O2 C19 -178.9(6) . .
N1 C1 C1B C2B -143.0(7) . .
C2 C1 C1B C2B 37.4(10) . .
N1 C1 C1B C6B 36.6(10) . .
C2 C1 C1B C6B -142.9(7) . .
C6B C1B C2B C3B 1.8(12) . .
C1 C1B C2B C3B -178.5(7) . .
C1B C2B C3B C4B -0.4(14) . .
C2B C3B C4B C5B -1.6(13) . .
C2B C3B C4B O3 -179.6(8) . .
C3B C4B C5B C6B 2.0(13) . .
O3 C4B C5B C6B -179.9(7) . .
C4B C5B C6B C1B -0.4(11) . .
C2B C1B C6B C5B -1.4(11) . .
C1 C1B C6B C5B 178.9(7) . .
C3B C4B O3 C7B -11.2(13) . .
C5B C4B O3 C7B 170.7(8) . .
N2 C5 C1C C6C -62.6(9) . .
C6 C5 C1C C6C 110.6(8) . .
N2 C5 C1C C2C 119.8(7) . .
C6 C5 C1C C2C -67.0(9) . .
C6C C1C C2C C3C 1.4(10) . .
C5 C1C C2C C3C 179.1(7) . .
C1C C2C C3C C4C 0.9(11) . .
C2C C3C C4C C5C -2.7(12) . .
C2C C3C C4C O4 178.1(6) . .
C3C C4C C5C C6C 2.1(12) . .
O4 C4C C5C C6C -178.7(7) . .
C2C C1C C6C C5C -1.9(11) . .
C5 C1C C6C C5C -179.6(7) . .
C4C C5C C6C C1C 0.2(12) . .
C3C C4C O4 C7C 178.3(9) . .
C5C C4C O4 C7C -0.9(12) . .
C16D C3D C4D C5D 0.3(9) . .
C2D C3D C4D C5D -179.2(6) . .
C3D C4D C5D C6D 0.7(10) . .
C4D C5D C6D C17D -0.6(9) . .
C4D C5D C6D C7D 178.9(6) . .
C5D C6D C7D C8D -177.7(7) . .
C17D C6D C7D C8D 1.7(10) . .
C6D C7D C8D C9D -0.5(11) . .
C7D C8D C9D C10D 178.9(7) . .
C7D C8D C9D C18D -1.4(10) . .
C18D C9D C10D C11D -1.1(10) . .
C8D C9D C10D C11D 178.6(6) . .
C9D C10D C11D C12D 1.0(10) . .
C10D C11D C12D C13D -0.1(10) . .
C11D C12D C13D C18D -0.6(9) . .
C11D C12D C13D C14D 178.6(6) . .
C12D C13D C14D C15D -178.0(6) . .
C18D C13D C14D C15D 1.2(9) . .
C13D C14D C15D C16D -1.6(10) . .
C4D C3D C16D C17D -1.3(8) . .
C2D C3D C16D C17D 178.2(5) . .
C4D C3D C16D C15D -179.0(6) . .
C2D C3D C16D C15D 0.5(9) . .
C14D C15D C16D C17D 0.9(9) . .
C14D C15D C16D C3D 178.5(6) . .
C5D C6D C17D C16D -0.5(9) . .
C7D C6D C17D C16D -180.0(5) . .
C5D C6D C17D C18D 178.4(5) . .
C7D C6D C17D C18D -1.1(8) . .
C3D C16D C17D C6D 1.4(8) . .
C15D C16D C17D C6D 179.1(5) . .
C3D C16D C17D C18D -177.5(5) . .
C15D C16D C17D C18D 0.2(8) . .
C10D C9D C18D C13D 0.4(9) . .
C8D C9D C18D C13D -179.3(6) . .
C10D C9D C18D C17D -178.3(5) . .
C8D C9D C18D C17D 2.0(9) . .
C12D C13D C18D C9D 0.4(9) . .
C14D C13D C18D C9D -178.8(5) . .
C12D C13D C18D C17D 179.1(5) . .
C14D C13D C18D C17D -0.1(8) . .
C6D C17D C18D C9D -0.8(8) . .
C16D C17D C18D C9D 178.1(5) . .
C6D C17D C18D C13D -179.5(5) . .
C16D C17D C18D C13D -0.6(8) . .
C1D B1 C1E C2E -84(4) . .
N2 B1 C1E C2E 40(4) . .
N1 B1 C1E C2E 158(4) . .
C1D B1 C1E C2H 123(7) . .
N2 B1 C1E C2H -113(7) . .
N1 B1 C1E C2H 4(7) . .
C16H C3H C4H C5H 2(2) . .
C2H C3H C4H C5H 177.9(14) . .
C3H C4H C5H C6H -3(2) . .
C4H C5H C6H C18H 1(2) . .
C4H C5H C6H C7H -177.7(13) . .
C5H C6H C7H C8H 177.9(15) . .
C18H C6H C7H C8H -1(2) . .
C6H C7H C8H C9H 2(3) . .
C7H C8H C9H C17H -1(3) . .
C7H C8H C9H C10H -179.9(17) . .
C8H C9H C10H C11H 180(2) . .
C17H C9H C10H C11H 0(3) . .
C9H C10H C11H C12H 5(4) . .
C10H C11H C12H C13H -8(4) . .
C11H C12H C13H C17H 6(3) . .
C11H C12H C13H C14H -175(2) . .
C12H C13H C14H C15H 180.0(18) . .
C17H C13H C14H C15H -1(2) . .
C13H C14H C15H C16H 1(2) . .
C14H C15H C16H C18H 1(2) . .
C14H C15H C16H C3H 179.3(13) . .
C4H C3H C16H C15H -179.0(13) . .
C2H C3H C16H C15H 5.3(19) . .
C4H C3H C16H C18H -0.3(17) . .
C2H C3H C16H C18H -175.9(12) . .
C8H C9H C17H C13H 178.0(16) . .
C10H C9H C17H C13H -3(2) . .
C8H C9H C17H C18H -1(2) . .
C10H C9H C17H C18H 178.4(14) . .
C12H C13H C17H C9H 0(3) . .
C14H C13H C17H C9H -179.7(14) . .
C12H C13H C17H C18H 178.5(17) . .
C14H C13H C17H C18H -1(2) . .
C9H C17H C18H C6H 1.4(19) . .
C13H C17H C18H C6H -177.4(13) . .
C9H C17H C18H C16H -178.9(12) . .
C13H C17H C18H C16H 2.2(19) . .
C5H C6H C18H C17H -179.5(12) . .
C7H C6H C18H C17H -0.5(17) . .
C5H C6H C18H C16H 0.8(18) . .
C7H C6H C18H C16H 179.8(11) . .
C15H C16H C18H C17H -2.1(17) . .
C3H C16H C18H C17H 179.1(11) . .
C15H C16H C18H C6H 177.6(12) . .
C3H C16H C18H C6H -1.2(16) . .
C16E C3E C4E C5E -1(3) . .
C2E C3E C4E C5E 170.7(18) . .
C3E C4E C5E C6E -6(3) . .
C4E C5E C6E C7E -177(2) . .
C4E C5E C6E C17E 8(3) . .
C5E C6E C7E C8E -175(3) . .
C17E C6E C7E C8E 0(4) . .
C6E C7E C8E C9E -5(5) . .
C7E C8E C9E C10E -179(3) . .
C7E C8E C9E C18E 6(5) . .
C18E C9E C10E C11E -4(5) . .
C8E C9E C10E C11E -178(3) . .
C9E C10E C11E C12E 3(6) . .
C10E C11E C12E C13E -2(5) . .
C10E C11E C12E C15E -146(3) . 2_666
C11E C12E C13E C14E -179(2) . .
C15E C12E C13E C14E -43(3) 2_666 .
C11E C12E C13E C18E 2(4) . .
C15E C12E C13E C18E 137.6(17) 2_666 .
C11E C12E C13E C14E -134(3) . 2_666
C15E C12E C13E C14E 1.7(12) 2_666 2_666
C12E C13E C14E C15E 179(2) . .
C18E C13E C14E C15E -1(3) . .
C14E C13E C14E C15E 143(3) 2_666 .
C12E C13E C14E C13E 36(2) . 2_666
C18E C13E C14E C13E -144(2) . 2_666
C14E C13E C14E C13E -0.002(2) 2_666 2_666
C13E C14E C15E C16E 3(3) . .
C13E C14E C15E C16E 136.7(16) 2_666 .
C13E C14E C15E C12E -136(3) . 2_666
C13E C14E C15E C12E -1.7(12) 2_666 2_666
C4E C3E C16E C17E 5(2) . .
C2E C3E C16E C17E -166.9(16) . .
C4E C3E C16E C15E 178.4(16) . .
C2E C3E C16E C15E 7(2) . .
C14E C15E C16E C3E -177.3(17) . .
C12E C15E C16E C3E -107.0(17) 2_666 .
C14E C15E C16E C17E -3(3) . .
C12E C15E C16E C17E 67(2) 2_666 .
C3E C16E C17E C18E 176.1(17) . .
C15E C16E C17E C18E 2(3) . .
C3E C16E C17E C6E -2(2) . .
C15E C16E C17E C6E -176.3(17) . .
C5E C6E C17E C18E 177.7(19) . .
C7E C6E C17E C18E 2(3) . .
C5E C6E C17E C16E -4(3) . .
C7E C6E C17E C16E -180(2) . .
C16E C17E C18E C9E -178.7(19) . .
C6E C17E C18E C9E 0(3) . .
C16E C17E C18E C13E 0(3) . .
C6E C17E C18E C13E 178.0(18) . .
C10E C9E C18E C17E -178(2) . .
C8E C9E C18E C17E -4(4) . .
C10E C9E C18E C13E 3(4) . .
C8E C9E C18E C13E 178(2) . .
C12E C13E C18E C17E 179.4(19) . .
C14E C13E C18E C17E 0(3) . .
C14E C13E C18E C17E -111.6(18) 2_666 .
C12E C13E C18E C9E -2(3) . .
C14E C13E C18E C9E 178(2) . .
C14E C13E C18E C9E 67(3) 2_666 .
C1G B1' N1' C1' 49.8(7) . .
C1F B1' N1' C1' -76.9(7) . .
N2' B1' N1' C1' 168.3(5) . .
C1G B1' N1' C4' -136.5(5) . .
C1F B1' N1' C4' 96.8(6) . .
N2' B1' N1' C4' -18.0(7) . .
N1' B1' N2' C5' -167.3(5) . .
C1G B1' N2' C5' -49.4(8) . .
C1F B1' N2' C5' 77.8(7) . .
N1' B1' N2' C8' 18.4(7) . .
C1G B1' N2' C8' 136.3(5) . .
C1F B1' N2' C8' -96.5(6) . .
C4' N1' C1' C2' 0.5(6) . .
B1' N1' C1' C2' 175.0(5) . .
C4' N1' C1' C1B' -172.6(5) . .
B1' N1' C1' C1B' 1.9(9) . .
N1' C1' C2' C13' -179.9(6) . .
C1B' C1' C2' C13' -7.0(10) . .
N1' C1' C2' C3' -1.3(6) . .
C1B' C1' C2' C3' 171.6(5) . .
C13' C2' C3' C10' 0.3(8) . .
C1' C2' C3' C10' -178.5(5) . .
C13' C2' C3' C4' -179.7(5) . .
C1' C2' C3' C4' 1.5(6) . .
C1' N1' C4' C9' -176.1(5) . .
B1' N1' C4' C9' 9.2(8) . .
C1' N1' C4' C3' 0.5(6) . .
B1' N1' C4' C3' -174.3(5) . .
C10' C3' C4' C9' -5.2(11) . .
C2' C3' C4' C9' 174.8(6) . .
C10' C3' C4' N1' 178.8(6) . .
C2' C3' C4' N1' -1.3(6) . .
C8' N2' C5' C1C" 174(3) . .
B1' N2' C5' C1C" -1(3) . .
C8' N2' C5' C6' -0.2(7) . .
B1' N2' C5' C6' -175.0(5) . .
C8' N2' C5' C1C' 178.8(17) . .
B1' N2' C5' C1C' 3.9(19) . .
C1C" C5' C6' C18' 3(3) . .
N2' C5' C6' C18' 177.2(8) . .
C1C' C5' C6' C18' -2(2) . .
C1C" C5' C6' C7' -173(2) . .
N2' C5' C6' C7' 1.8(7) . .
C1C' C5' C6' C7' -177.1(18) . .
C18' C6' C7' C15' 0.2(10) . .
C5' C6' C7' C15' 176.3(6) . .
C18' C6' C7' C8' -178.7(7) . .
C5' C6' C7' C8' -2.7(7) . .
C5' N2' C8' C9' 174.4(5) . .
B1' N2' C8' C9' -10.4(8) . .
C5' N2' C8' C7' -1.5(6) . .
B1' N2' C8' C7' 173.7(5) . .
C6' C7' C8' C9' -172.7(6) . .
C15' C7' C8' C9' 8.5(11) . .
C6' C7' C8' N2' 2.6(6) . .
C15' C7' C8' N2' -176.2(6) . .
N2' C8' C9' C4' -1.7(8) . .
C7' C8' C9' C4' 173.1(6) . .
N1' C4' C9' C8' 2.4(8) . .
C3' C4' C9' C8' -173.2(6) . .
C2' C3' C10' C11' 0.4(8) . .
C4' C3' C10' C11' -179.6(6) . .
C3' C10' C11' C12' -1.3(9) . .
C10' C11' C12' C13' 1.7(10) . .
C10' C11' C12' O1' -178.8(6) . .
O1' C12' C13' C2' 179.6(6) . .
C11' C12' C13' C2' -0.9(10) . .
C3' C2' C13' C12' -0.1(9) . .
C1' C2' C13' C12' 178.4(6) . .
C13' C12' O1' C14' -6.5(11) . .
C11' C12' O1' C14' 173.9(7) . .
C6' C7' C15' C16' 0.8(10) . .
C8' C7' C15' C16' 179.5(7) . .
C7' C15' C16' C17' -4.2(11) . .
C15' C16' C17' O2' 174.6(9) . .
C15' C16' C17' C18' 6.6(11) . .
C7' C6' C18' C17' 2.0(12) . .
C5' C6' C18' C17' -172.9(7) . .
O2' C17' C18' C6' -174.0(9) . .
C16' C17' C18' C6' -5.4(11) . .
C16' C17' O2' C19' 29(2) . .
C18' C17' O2' C19' -162.0(15) . .
C16' C17' O2' C19" 124.2(18) . .
C18' C17' O2' C19" -67(2) . .
N1' C1' C1B' C2B' 75.8(8) . .
C2' C1' C1B' C2B' -96.1(8) . .
N1' C1' C1B' C6B' -104.6(7) . .
C2' C1' C1B' C6B' 83.5(8) . .
C6B' C1B' C2B' C3B' 2.6(10) . .
C1' C1B' C2B' C3B' -177.8(6) . .
C1B' C2B' C3B' C4B' 0.2(11) . .
C2B' C3B' C4B' O3' 177.0(6) . .
C2B' C3B' C4B' C5B' -2.2(11) . .
O3' C4B' C5B' C6B' -177.8(6) . .
C3B' C4B' C5B' C6B' 1.4(10) . .
C4B' C5B' C6B' C1B' 1.5(10) . .
C2B' C1B' C6B' C5B' -3.4(9) . .
C1' C1B' C6B' C5B' 177.0(6) . .
C3B' C4B' O3' C7B' 12.1(10) . .
C5B' C4B' O3' C7B' -168.7(6) . .
C16F C3F C4F C5F 2.1(9) . .
C2F C3F C4F C5F -179.5(6) . .
C3F C4F C5F C6F -3.3(10) . .
C4F C5F C6F C17F 2.0(9) . .
C4F C5F C6F C7F -177.3(6) . .
C5F C6F C7F C8F 176.8(6) . .
C17F C6F C7F C8F -2.5(10) . .
C6F C7F C8F C9F 0.1(11) . .
C7F C8F C9F C10F -177.2(7) . .
C7F C8F C9F C18F 2.5(10) . .
C8F C9F C10F C11F -178.1(6) . .
C18F C9F C10F C11F 2.1(10) . .
C9F C10F C11F C12F -0.8(11) . .
C10F C11F C12F C13F -1.2(10) . .
C11F C12F C13F C18F 1.8(9) . .
C11F C12F C13F C14F -177.5(6) . .
C12F C13F C14F C15F 177.7(6) . .
C18F C13F C14F C15F -1.6(9) . .
C13F C14F C15F C16F 1.3(10) . .
C4F C3F C16F C15F 177.8(5) . .
C2F C3F C16F C15F -0.6(9) . .
C4F C3F C16F C17F 0.3(8) . .
C2F C3F C16F C17F -178.2(5) . .
C14F C15F C16F C3F -177.2(6) . .
C14F C15F C16F C17F 0.4(9) . .
C5F C6F C17F C18F -177.0(5) . .
C7F C6F C17F C18F 2.3(8) . .
C5F C6F C17F C16F 0.4(9) . .
C7F C6F C17F C16F 179.8(5) . .
C3F C16F C17F C6F -1.5(8) . .
C15F C16F C17F C6F -179.2(5) . .
C3F C16F C17F C18F 175.9(5) . .
C15F C16F C17F C18F -1.7(8) . .
C12F C13F C18F C17F -179.1(6) . .
C14F C13F C18F C17F 0.2(9) . .
C12F C13F C18F C9F -0.4(9) . .
C14F C13F C18F C9F 178.9(5) . .
C6F C17F C18F C13F 178.9(5) . .
C16F C17F C18F C13F 1.5(8) . .
C6F C17F C18F C9F 0.2(8) . .
C16F C17F C18F C9F -177.2(5) . .
C10F C9F C18F C13F -1.6(9) . .
C8F C9F C18F C13F 178.7(6) . .
C10F C9F C18F C17F 177.1(6) . .
C8F C9F C18F C17F -2.6(8) . .
C16G C3G C4G C5G 1.1(12) . .
C2G C3G C4G C5G -170.3(8) . .
C3G C4G C5G C6G 2.1(14) . .
C4G C5G C6G C7G 174.7(9) . .
C4G C5G C6G C17G -4.2(14) . .
C5G C6G C7G C8G 179.1(11) . .
C17G C6G C7G C8G -2.0(16) . .
C6G C7G C8G C9G 1.9(18) . .
C7G C8G C9G C10G 178.5(12) . .
C7G C8G C9G C18G -2.2(16) . .
C18G C9G C10G C11G 0(2) . .
C8G C9G C10G C11G 178.8(13) . .
C9G C10G C11G C12G 0(2) . .
C10G C11G C12G C13G 1(2) . .
C11G C12G C13G C14G 179.1(10) . .
C11G C12G C13G C18G -2.0(15) . .
C12G C13G C14G C15G -176.5(9) . .
C18G C13G C14G C15G 4.6(13) . .
C13G C14G C15G C16G -3.0(13) . .
C4G C3G C16G C17G -2.1(11) . .
C2G C3G C16G C17G 169.5(7) . .
C4G C3G C16G C15G 175.4(7) . .
C2G C3G C16G C15G -13.0(11) . .
C14G C15G C16G C3G -178.9(8) . .
C14G C15G C16G C17G -1.4(11) . .
C3G C16G C17G C18G -178.2(7) . .
C15G C16G C17G C18G 4.3(11) . .
C3G C16G C17G C6G -0.1(11) . .
C15G C16G C17G C6G -177.6(7) . .
C5G C6G C17G C18G -178.6(8) . .
C7G C6G C17G C18G 2.5(12) . .
C5G C6G C17G C16G 3.1(12) . .
C7G C6G C17G C16G -175.8(8) . .
C16G C17G C18G C9G 175.0(8) . .
C6G C17G C18G C9G -3.1(12) . .
C16G C17G C18G C13G -2.6(12) . .
C6G C17G C18G C13G 179.3(7) . .
C10G C9G C18G C17G -177.7(10) . .
C8G C9G C18G C17G 2.9(14) . .
C10G C9G C18G C13G -0.1(14) . .
C8G C9G C18G C13G -179.5(8) . .
C12G C13G C18G C17G 179.1(8) . .
C14G C13G C18G C17G -1.9(12) . .
C12G C13G C18G C9G 1.3(12) . .
C14G C13G C18G C9G -179.7(8) . .
C1C" C5' C1C' C6C' -86(23) . .
N2' C5' C1C' C6C' 120(2) . .
C6' C5' C1C' C6C' -61(3) . .
C1C" C5' C1C' C2C' 95(23) . .
N2' C5' C1C' C2C' -58(3) . .
C6' C5' C1C' C2C' 121(3) . .
C6C' C1C' C2C' C3C' -1(6) . .
C5' C1C' C2C' C3C' 177(3) . .
C1C' C2C' C3C' C4C' 0(5) . .
C2C' C3C' C4C' O4' -178(3) . .
C2C' C3C' C4C' C5C' 4(4) . .
C3C' C4C' C5C' C6C' -5(3) . .
O4' C4C' C5C' C6C' 175.7(15) . .
C4C' C5C' C6C' C1C' 4(3) . .
C2C' C1C' C6C' C5C' 0(4) . .
C5' C1C' C6C' C5C' -178.8(19) . .
C3C' C4C' O4' C7C' 3(3) . .
C5C' C4C' O4' C7C' -178.4(14) . .
N2' C5' C1C" C2C" -32(7) . .
C6' C5' C1C" C2C" 142(5) . .
C1C' C5' C1C" C2C" -61(21) . .
N2' C5' C1C" C6C" 144(2) . .
C6' C5' C1C" C6C" -43(4) . .
C1C' C5' C1C" C6C" 114(24) . .
C5' C1C" C2C" C3C" -177(4) . .
C6C" C1C" C2C" C3C" 7(7) . .
C1C" C2C" C3C" C4C" -12(8) . .
C2C" C3C" C4C" C5C" 10(6) . .
C2C" C3C" C4C" O4" -177(4) . .
C3C" C4C" C5C" C6C" -4(5) . .
O4" C4C" C5C" C6C" -177(2) . .
C4C" C5C" C6C" C1C" 0(4) . .
C5' C1C" C6C" C5C" -177(3) . .
C2C" C1C" C6C" C5C" -1(5) . .
C3C" C4C" O4" C7C" -165(3) . .
C5C" C4C" O4" C7C" 8(4) . .
